data_4071333
loop_
_publ_author_name
'Yang, Liangru'
'Kr\"uger, Anneke'
'Neels, Antonia'
'Albrecht, Martin'

_publ_section_title
;
 Rhodium(III) Complexes Containing C4-Bound N-Heterocyclic Carbenes:
 Synthesis, Coordination Chemistry, and Catalytic Activity in Transfer
 Hydrogenation
;
_journal_issue 13
_journal_name_full Organometallics
_journal_page_first 3161
_journal_paper_doi 10.1021/om800110c
_journal_volume 27
_journal_year 2008
_chemical_formula_sum 'C148.5 H171 Cl16.5 N12 O1.5 P3 Rh3'
_chemical_formula_weight 3134.54
_chemical_name_systematic
; 
 ? 
;
_space_group_IT_number 2
_symmetry_cell_setting triclinic
_symmetry_space_group_name_Hall '-P 1'
_symmetry_space_group_name_H-M 'P -1'
_atom_sites_solution_hydrogens geom
_atom_sites_solution_primary direct
_atom_sites_solution_secondary difmap
_audit_creation_method SHELXL-97
_cell_angle_alpha 94.133(12)
_cell_angle_beta 101.237(10)
_cell_angle_gamma 103.493(10)
_cell_formula_units_Z 2
_cell_length_a 15.964(2)
_cell_length_b 19.617(3)
_cell_length_c 25.720(4)
_cell_measurement_reflns_used 13742
_cell_measurement_temperature 173(2)
_cell_measurement_theta_max 21.74
_cell_measurement_theta_min 1.08
_cell_volume 7624(2)
_computing_cell_refinement 'STOE X-AREA'
_computing_data_collection 'STOE X-AREA'
_computing_data_reduction 'STOE X-RED'
_computing_structure_refinement 'SHELXL-97 (Sheldrick, 1997)'
_computing_structure_solution 'SHELXS-97 (Sheldrick, 1990)'
_diffrn_ambient_temperature 173(2)
_diffrn_detector_area_resol_mean 6.67
_diffrn_measured_fraction_theta_full 0.988
_diffrn_measured_fraction_theta_max 0.988
_diffrn_measurement_device_type 'STOE IPDS 2'
_diffrn_measurement_method 'rotation method'
_diffrn_radiation_monochromator graphite
_diffrn_radiation_source 'fine-focus sealed tube'
_diffrn_radiation_type MoK\a
_diffrn_radiation_wavelength 0.71073
_diffrn_reflns_av_R_equivalents 0.2473
_diffrn_reflns_av_sigmaI/netI 0.4111
_diffrn_reflns_limit_h_max 19
_diffrn_reflns_limit_h_min -19
_diffrn_reflns_limit_k_max 22
_diffrn_reflns_limit_k_min -23
_diffrn_reflns_limit_l_max 30
_diffrn_reflns_limit_l_min -28
_diffrn_reflns_number 70205
_diffrn_reflns_theta_full 25.20
_diffrn_reflns_theta_max 25.20
_diffrn_reflns_theta_min 1.27
_exptl_absorpt_coefficient_mu 0.695
_exptl_absorpt_correction_T_max 0.912
_exptl_absorpt_correction_T_min 0.834
_exptl_absorpt_correction_type multi-scan
_exptl_absorpt_process_details 'MULABS, (PLATON03, Speck, 2003)'
_exptl_crystal_colour colourless
_exptl_crystal_density_diffrn 1.366
_exptl_crystal_density_method 'not measured'
_exptl_crystal_description needle
_exptl_crystal_F_000 3237
_exptl_crystal_size_max 0.45
_exptl_crystal_size_mid 0.10
_exptl_crystal_size_min 0.05
_refine_diff_density_max 1.533
_refine_diff_density_min -0.845
_refine_diff_density_rms 0.130
_refine_ls_extinction_method none
_refine_ls_goodness_of_fit_ref 0.821
_refine_ls_hydrogen_treatment constr
_refine_ls_matrix_type full
_refine_ls_number_parameters 1400
_refine_ls_number_reflns 27138
_refine_ls_number_restraints 15
_refine_ls_restrained_S_all 0.821
_refine_ls_R_factor_all 0.2865
_refine_ls_R_factor_gt 0.1008
_refine_ls_shift/su_max 0.001
_refine_ls_shift/su_mean 0.000
_refine_ls_structure_factor_coef Fsqd
_refine_ls_weighting_details 'calc w=1/[\s^2^(Fo^2^)+(0.0886P)^2^] where P=(Fo^2^+2Fc^2^)/3'
_refine_ls_weighting_scheme calc
_refine_ls_wR_factor_gt 0.2116
_refine_ls_wR_factor_ref 0.2790
_reflns_number_gt 7263
_reflns_number_total 27138
_reflns_threshold_expression >2sigma(I)
_cod_data_source_file om800110c-file013.cif
_cod_data_source_block compound-6
_cod_original_cell_volume 7623.6(19)
_cod_original_formula_sum 'C148.50 H171 Cl16.50 N12 O1.50 P3 Rh3'
_cod_database_code 4071333

loop_
_symmetry_equiv_pos_as_xyz
'x, y, z'
'-x, -y, -z'

loop_
_atom_site_label
_atom_site_type_symbol
_atom_site_fract_x
_atom_site_fract_y
_atom_site_fract_z
_atom_site_U_iso_or_equiv
_atom_site_adp_type
_atom_site_occupancy
_atom_site_symmetry_multiplicity
_atom_site_calc_flag
_atom_site_refinement_flags
_atom_site_disorder_assembly
_atom_site_disorder_group
C1 C -0.3328(10) -0.4068(8) 0.1225(6) 0.045(4) Uani 1 1 d . . .
C2 C -0.3612(10) -0.3856(7) 0.0720(6) 0.045(4) Uani 1 1 d . . .
H2A H -0.3281 -0.3797 0.0450 0.054 Uiso 1 1 calc R . .
C3 C -0.4712(10) -0.3875(8) 0.1138(6) 0.043(4) Uani 1 1 d . . .
C4 C -0.4134(10) -0.4404(8) 0.1937(6) 0.0514(14) Uani 1 1 d . . .
H4A H -0.4257 -0.4923 0.1856 0.062 Uiso 1 1 calc R . .
H4B H -0.4635 -0.4291 0.2070 0.062 Uiso 1 1 calc R . .
C5 C -0.3292(11) -0.3994(8) 0.2895(7) 0.0514(14) Uani 1 1 d . . .
C6 C -0.1937(11) -0.4022(8) 0.2763(6) 0.0514(14) Uani 1 1 d . . .
H6A H -0.1324 -0.4000 0.2847 0.062 Uiso 1 1 calc R . .
C7 C -0.2471(11) -0.4166(8) 0.2255(6) 0.0514(14) Uani 1 1 d . . .
C8 C -0.4894(11) -0.3417(9) 0.0236(6) 0.057(5) Uani 1 1 d . . .
H8A H -0.4455 -0.3032 0.0135 0.069 Uiso 1 1 calc R . .
H8B H -0.5338 -0.3209 0.0361 0.069 Uiso 1 1 calc R . .
C9 C -0.5345(11) -0.3962(9) -0.0251(7) 0.060(5) Uani 1 1 d . . .
H9A H -0.5772 -0.4347 -0.0141 0.072 Uiso 1 1 calc R . .
H9B H -0.5687 -0.3735 -0.0518 0.072 Uiso 1 1 calc R . .
C10 C -0.4751(14) -0.4280(10) -0.0514(7) 0.073(6) Uani 1 1 d . . .
H10A H -0.4402 -0.4498 -0.0243 0.088 Uiso 1 1 calc R . .
H10B H -0.5123 -0.4666 -0.0790 0.088 Uiso 1 1 calc R . .
C11 C -0.4134(16) -0.3811(13) -0.0766(8) 0.103(8) Uani 1 1 d . . .
H11A H -0.3782 -0.4082 -0.0923 0.155 Uiso 1 1 calc R . .
H11B H -0.3742 -0.3434 -0.0496 0.155 Uiso 1 1 calc R . .
H11C H -0.4466 -0.3604 -0.1046 0.155 Uiso 1 1 calc R . .
C12 C -0.5562(11) -0.3879(7) 0.1253(6) 0.047(4) Uani 1 1 d . . .
C13 C -0.6349(11) -0.4279(7) 0.0954(6) 0.044(4) Uani 1 1 d . . .
H13A H -0.6351 -0.4552 0.0633 0.053 Uiso 1 1 calc R . .
C14 C -0.7113(11) -0.4302(9) 0.1093(7) 0.054(5) Uani 1 1 d . . .
H14A H -0.7650 -0.4592 0.0880 0.065 Uiso 1 1 calc R . .
C15 C -0.7107(13) -0.3887(9) 0.1565(7) 0.063(5) Uani 1 1 d . . .
H15A H -0.7641 -0.3906 0.1681 0.076 Uiso 1 1 calc R . .
C16 C -0.6329(13) -0.3456(8) 0.1856(7) 0.061(5) Uani 1 1 d . . .
H16A H -0.6333 -0.3160 0.2165 0.073 Uiso 1 1 calc R . .
C17 C -0.5573(12) -0.3446(9) 0.1716(7) 0.057(5) Uani 1 1 d . . .
H17A H -0.5038 -0.3148 0.1925 0.069 Uiso 1 1 calc R . .
C18 C -0.4020(10) -0.3948(8) 0.3128(6) 0.0514(14) Uani 1 1 d . . .
C19 C -0.4297(10) -0.4459(8) 0.3439(6) 0.0514(14) Uani 1 1 d . . .
H19A H -0.4002 -0.4825 0.3495 0.062 Uiso 1 1 calc R . .
C20 C -0.5000(10) -0.4441(8) 0.3671(6) 0.0514(14) Uani 1 1 d . . .
H20A H -0.5211 -0.4809 0.3870 0.062 Uiso 1 1 calc R . .
C21 C -0.5420(10) -0.3862(8) 0.3613(6) 0.0514(14) Uani 1 1 d . . .
H21A H -0.5887 -0.3826 0.3785 0.062 Uiso 1 1 calc R . .
C22 C -0.5115(10) -0.3379(8) 0.3305(6) 0.0514(14) Uani 1 1 d . . .
H22A H -0.5400 -0.3008 0.3248 0.062 Uiso 1 1 calc R . .
C23 C -0.4404(10) -0.3388(8) 0.3063(6) 0.0514(14) Uani 1 1 d . . .
H23A H -0.4193 -0.3023 0.2862 0.062 Uiso 1 1 calc R . .
C24 C -0.2091(14) -0.3713(12) 0.3721(7) 0.091(4) Uani 1 1 d . . .
H24A H -0.1537 -0.3335 0.3786 0.109 Uiso 1 1 calc R . .
H24B H -0.2527 -0.3523 0.3872 0.109 Uiso 1 1 calc R . .
C25 C -0.1921(14) -0.4319(12) 0.3999(7) 0.091(4) Uani 1 1 d . . .
H25A H -0.1421 -0.4463 0.3889 0.109 Uiso 1 1 calc R . .
H25B H -0.2448 -0.4724 0.3891 0.109 Uiso 1 1 calc R . .
C26 C -0.1707(14) -0.4143(13) 0.4606(7) 0.091(4) Uani 1 1 d . . .
H26A H -0.1500 -0.4531 0.4772 0.109 Uiso 1 1 calc R . .
H26B H -0.1222 -0.3707 0.4711 0.109 Uiso 1 1 calc R . .
C27 C -0.2492(14) -0.4039(12) 0.4810(7) 0.091(4) Uani 1 1 d . . .
H27A H -0.2323 -0.3914 0.5198 0.137 Uiso 1 1 calc R . .
H27B H -0.2963 -0.4477 0.4721 0.137 Uiso 1 1 calc R . .
H27C H -0.2701 -0.3658 0.4643 0.137 Uiso 1 1 calc R . .
C28 C -0.0845(9) -0.2857(7) 0.2230(6) 0.041(4) Uani 1 1 d . . .
C29 C -0.0083(10) -0.3033(8) 0.2513(7) 0.053(5) Uani 1 1 d . . .
H29A H 0.0172 -0.3349 0.2338 0.063 Uiso 1 1 calc R . .
C30 C 0.0292(12) -0.2757(9) 0.3033(7) 0.064(5) Uani 1 1 d . . .
H30A H 0.0800 -0.2884 0.3214 0.076 Uiso 1 1 calc R . .
C31 C -0.0070(11) -0.2288(9) 0.3299(7) 0.063(5) Uani 1 1 d . . .
H31A H 0.0193 -0.2100 0.3661 0.076 Uiso 1 1 calc R . .
C32 C -0.0814(11) -0.2096(8) 0.3037(7) 0.065(6) Uani 1 1 d . . .
H32A H -0.1052 -0.1771 0.3215 0.078 Uiso 1 1 calc R . .
C33 C -0.1219(12) -0.2395(9) 0.2494(6) 0.061(5) Uani 1 1 d . . .
H33A H -0.1737 -0.2280 0.2315 0.073 Uiso 1 1 calc R . .
C34 C -0.0302(11) -0.3247(9) 0.1322(6) 0.053(5) Uani 1 1 d . . .
C35 C -0.0054(11) -0.3844(9) 0.1148(7) 0.054(5) Uani 1 1 d . . .
H35A H -0.0402 -0.4307 0.1153 0.065 Uiso 1 1 calc R . .
C36 C 0.0751(12) -0.3727(10) 0.0962(7) 0.065(6) Uani 1 1 d . . .
H36A H 0.0922 -0.4126 0.0829 0.078 Uiso 1 1 calc R . .
C37 C 0.1281(12) -0.3075(12) 0.0965(7) 0.073(6) Uani 1 1 d . . .
H37A H 0.1801 -0.3018 0.0828 0.087 Uiso 1 1 calc R . .
C38 C 0.1038(12) -0.2483(10) 0.1179(7) 0.063(5) Uani 1 1 d . . .
H38A H 0.1408 -0.2020 0.1203 0.075 Uiso 1 1 calc R . .
C39 C 0.0245(11) -0.2588(10) 0.1354(8) 0.068(5) Uani 1 1 d . . .
H39A H 0.0083 -0.2191 0.1498 0.081 Uiso 1 1 calc R . .
C40 C -0.1787(10) -0.2735(8) 0.1145(6) 0.044(4) Uani 1 1 d . . .
C41 C -0.1610(11) -0.2654(9) 0.0632(6) 0.054(5) Uani 1 1 d . . .
H41A H -0.1176 -0.2859 0.0527 0.065 Uiso 1 1 calc R . .
C42 C -0.2053(12) -0.2281(10) 0.0274(8) 0.070(6) Uani 1 1 d . . .
H42A H -0.1942 -0.2246 -0.0074 0.084 Uiso 1 1 calc R . .
C43 C -0.2641(14) -0.1974(9) 0.0441(8) 0.069(6) Uani 1 1 d . . .
H43A H -0.2915 -0.1698 0.0208 0.083 Uiso 1 1 calc R . .
C44 C -0.2877(12) -0.2036(8) 0.0938(8) 0.066(5) Uani 1 1 d . . .
H44A H -0.3301 -0.1817 0.1040 0.080 Uiso 1 1 calc R . .
C45 C -0.2439(11) -0.2450(8) 0.1282(7) 0.057(5) Uani 1 1 d . . .
H45A H -0.2601 -0.2529 0.1614 0.068 Uiso 1 1 calc R . .
C46 C -0.2289(10) -0.0744(8) 0.2732(6) 0.041(4) Uiso 1 1 d . . .
C47 C -0.1967(10) -0.0689(7) 0.2263(8) 0.061(6) Uani 1 1 d . . .
H47A H -0.2347 -0.0840 0.1921 0.073 Uiso 1 1 calc R . .
C48 C -0.0757(12) -0.0195(8) 0.2871(6) 0.049(5) Uani 1 1 d . . .
C49 C -0.1402(10) -0.0331(8) 0.3653(6) 0.044(4) Uani 1 1 d . . .
H49A H -0.1375 -0.0795 0.3773 0.053 Uiso 1 1 calc R . .
H49B H -0.0850 0.0020 0.3835 0.053 Uiso 1 1 calc R . .
C50 C -0.2061(10) 0.0307(8) 0.4254(6) 0.049(4) Uani 1 1 d . . .
C51 C -0.3459(11) -0.0144(8) 0.3876(6) 0.052(4) Uani 1 1 d . . .
H51A H -0.4084 -0.0242 0.3821 0.062 Uiso 1 1 calc R . .
C52 C -0.3015(10) -0.0411(7) 0.3545(6) 0.043(4) Uani 1 1 d . . .
C53 C -0.0553(18) -0.0180(13) 0.1907(11) 0.124(5) Uani 1 1 d . . .
H53A H -0.0872 0.0088 0.1662 0.149 Uiso 1 1 calc R . .
H53B H 0.0035 0.0131 0.2077 0.149 Uiso 1 1 calc R . .
C54 C -0.0450(18) -0.0796(13) 0.1608(11) 0.124(5) Uani 1 1 d . B .
H54A H -0.1044 -0.1110 0.1457 0.149 Uiso 1 1 calc R . .
H54B H -0.0127 -0.1054 0.1860 0.149 Uiso 1 1 calc R . .
C55 C 0.0041(19) -0.0656(14) 0.1144(12) 0.124(5) Uani 1 1 d . . .
H55A H 0.0004 -0.1111 0.0936 0.149 Uiso 0.50 1 calc PR A 1
H55B H -0.0246 -0.0368 0.0901 0.149 Uiso 0.50 1 calc PR A 1
H55C H 0.0674 -0.0505 0.1285 0.149 Uiso 0.50 1 d PR A 2
H55D H -0.0088 -0.1083 0.0897 0.149 Uiso 0.50 1 d PR A 2
C56 C 0.089(3) -0.032(3) 0.134(2) 0.124(5) Uani 0.50 1 d P B 1
H56A H 0.1185 -0.0235 0.1038 0.186 Uiso 0.50 1 calc PR B 1
H56B H 0.1174 -0.0606 0.1571 0.186 Uiso 0.50 1 calc PR B 1
H56C H 0.0924 0.0136 0.1536 0.186 Uiso 0.50 1 calc PR B 1
C56A C -0.023(4) -0.017(3) 0.090(2) 0.124(5) Uani 0.50 1 d P B 2
H56D H 0.0063 -0.0066 0.0608 0.186 Uiso 0.50 1 calc PR B 2
H56E H -0.0096 0.0262 0.1158 0.186 Uiso 0.50 1 calc PR B 2
H56F H -0.0872 -0.0326 0.0765 0.186 Uiso 0.50 1 calc PR B 2
C57 C 0.0153(11) 0.0085(9) 0.3140(7) 0.062(2) Uani 1 1 d . . .
C58 C 0.0763(11) -0.0325(9) 0.3116(7) 0.062(2) Uani 1 1 d . . .
H58A H 0.0595 -0.0766 0.2896 0.075 Uiso 1 1 calc R . .
C59 C 0.1623(11) -0.0067(9) 0.3425(7) 0.062(2) Uani 1 1 d . . .
H59A H 0.2029 -0.0353 0.3429 0.075 Uiso 1 1 calc R . .
C60 C 0.1898(11) 0.0594(9) 0.3723(7) 0.062(2) Uani 1 1 d . . .
H60A H 0.2488 0.0761 0.3924 0.075 Uiso 1 1 calc R . .
C61 C 0.1310(10) 0.1007(9) 0.3727(7) 0.062(2) Uani 1 1 d . . .
H61A H 0.1505 0.1467 0.3920 0.075 Uiso 1 1 calc R . .
C62 C 0.0434(11) 0.0762(9) 0.3451(7) 0.062(2) Uani 1 1 d . . .
H62A H 0.0028 0.1043 0.3470 0.075 Uiso 1 1 calc R . .
C63 C -0.1222(11) 0.0654(8) 0.4642(6) 0.047(4) Uani 1 1 d . . .
C64 C -0.0556(11) 0.1100(9) 0.4488(7) 0.055(5) Uani 1 1 d . . .
H64A H -0.0631 0.1213 0.4132 0.066 Uiso 1 1 calc R . .
C65 C 0.0242(10) 0.1396(8) 0.4855(7) 0.057(5) Uani 1 1 d . . .
H65A H 0.0708 0.1706 0.4744 0.068 Uiso 1 1 calc R . .
C66 C 0.0363(13) 0.1242(9) 0.5379(8) 0.069(6) Uani 1 1 d . . .
H66A H 0.0912 0.1426 0.5625 0.083 Uiso 1 1 calc R . .
C67 C -0.0348(13) 0.0810(10) 0.5530(7) 0.067(6) Uani 1 1 d . . .
H67A H -0.0291 0.0742 0.5896 0.081 Uiso 1 1 calc R . .
C68 C -0.1104(11) 0.0486(8) 0.5193(6) 0.054(5) Uani 1 1 d . . .
H68A H -0.1552 0.0157 0.5305 0.065 Uiso 1 1 calc R . .
C69 C -0.3103(12) 0.0698(10) 0.4741(7) 0.064(5) Uani 1 1 d . . .
H69A H -0.2559 0.1035 0.4951 0.077 Uiso 1 1 calc R . .
H69B H -0.3505 0.0978 0.4580 0.077 Uiso 1 1 calc R . .
C70 C -0.3524(12) 0.0272(10) 0.5105(7) 0.064(5) Uani 1 1 d . . .
H70A H -0.3132 -0.0019 0.5262 0.076 Uiso 1 1 calc R . .
H70B H -0.4081 -0.0053 0.4900 0.076 Uiso 1 1 calc R . .
C71 C -0.3725(13) 0.0706(10) 0.5552(7) 0.072(5) Uani 1 1 d . . .
H71A H -0.4147 0.0974 0.5396 0.086 Uiso 1 1 calc R . .
H71B H -0.3174 0.1053 0.5742 0.086 Uiso 1 1 calc R . .
C72 C -0.4119(13) 0.0258(13) 0.5962(8) 0.094(7) Uani 1 1 d . . .
H72A H -0.4247 0.0570 0.6235 0.140 Uiso 1 1 calc R . .
H72B H -0.3694 0.0010 0.6132 0.140 Uiso 1 1 calc R . .
H72C H -0.4666 -0.0086 0.5778 0.140 Uiso 1 1 calc R . .
C73 C -0.4329(11) 0.0347(9) 0.2762(7) 0.059(2) Uani 1 1 d . . .
C74 C -0.5149(12) 0.0357(9) 0.2799(7) 0.059(2) Uani 1 1 d . . .
H74A H -0.5627 -0.0014 0.2603 0.071 Uiso 1 1 calc R . .
C75 C -0.5340(12) 0.0903(8) 0.3123(7) 0.059(2) Uani 1 1 d . . .
H75A H -0.5926 0.0903 0.3146 0.071 Uiso 1 1 calc R . .
C76 C -0.4611(11) 0.1435(9) 0.3402(7) 0.059(2) Uani 1 1 d . . .
H76A H -0.4707 0.1815 0.3614 0.071 Uiso 1 1 calc R . .
C77 C -0.3791(12) 0.1427(9) 0.3380(7) 0.059(2) Uani 1 1 d . . .
H77A H -0.3318 0.1795 0.3583 0.071 Uiso 1 1 calc R . .
C78 C -0.3603(12) 0.0895(8) 0.3070(7) 0.059(2) Uani 1 1 d . . .
H78A H -0.3011 0.0895 0.3061 0.071 Uiso 1 1 calc R . .
C79 C -0.3509(11) 0.0002(8) 0.1886(7) 0.054(5) Uani 1 1 d . . .
C80 C -0.3649(11) -0.0366(8) 0.1370(6) 0.056(5) Uani 1 1 d . . .
H80A H -0.4084 -0.0803 0.1279 0.067 Uiso 1 1 calc R . .
C81 C -0.3188(12) -0.0125(10) 0.0996(7) 0.068(6) Uani 1 1 d . . .
H81A H -0.3319 -0.0393 0.0655 0.081 Uiso 1 1 calc R . .
C82 C -0.2547(13) 0.0491(10) 0.1102(7) 0.069(6) Uani 1 1 d . . .
H82A H -0.2231 0.0651 0.0838 0.083 Uiso 1 1 calc R . .
C83 C -0.2361(13) 0.0876(10) 0.1593(7) 0.066(5) Uani 1 1 d . . .
H83A H -0.1907 0.1302 0.1671 0.079 Uiso 1 1 calc R . .
C84 C -0.2825(11) 0.0656(8) 0.1979(7) 0.057(5) Uani 1 1 d . . .
H84A H -0.2691 0.0942 0.2313 0.069 Uiso 1 1 calc R . .
C85 C -0.5189(11) -0.0759(8) 0.1929(6) 0.054(5) Uani 1 1 d . . .
C86 C -0.5595(10) -0.1461(8) 0.1855(7) 0.058(5) Uani 1 1 d . . .
H86A H -0.5352 -0.1770 0.2071 0.070 Uiso 1 1 calc R . .
C87 C -0.6395(12) -0.1739(9) 0.1451(7) 0.073(6) Uani 1 1 d . . .
H87A H -0.6693 -0.2225 0.1404 0.088 Uiso 1 1 calc R . .
C88 C -0.6723(13) -0.1260(12) 0.1124(8) 0.080(6) Uani 1 1 d . . .
H88A H -0.7222 -0.1427 0.0836 0.096 Uiso 1 1 calc R . .
C89 C -0.6296(12) -0.0541(10) 0.1235(7) 0.068(6) Uani 1 1 d . . .
H89A H -0.6550 -0.0212 0.1049 0.081 Uiso 1 1 calc R . .
C90 C -0.5511(12) -0.0300(9) 0.1609(6) 0.066(5) Uani 1 1 d . . .
H90A H -0.5194 0.0182 0.1647 0.079 Uiso 1 1 calc R . .
C91 C 0.1552(12) -0.2661(8) -0.2428(6) 0.047(4) Uani 1 1 d . . .
C92 C 0.2433(11) -0.2537(7) -0.2434(6) 0.040(4) Uani 1 1 d . . .
H92A H 0.2691 -0.2423 -0.2730 0.048 Uiso 1 1 calc R . .
C93 C 0.2333(12) -0.2764(8) -0.1624(7) 0.052(5) Uani 1 1 d . . .
C94 C 0.0768(11) -0.2875(8) -0.1714(7) 0.060(5) Uani 1 1 d . . .
H94A H 0.0666 -0.2399 -0.1657 0.072 Uiso 1 1 calc R . .
H94B H 0.0871 -0.3049 -0.1361 0.072 Uiso 1 1 calc R . .
C95 C -0.0703(11) -0.3785(8) -0.1879(6) 0.051(4) Uani 1 1 d . . .
C96 C -0.1106(10) -0.3732(9) -0.2767(6) 0.050(4) Uani 1 1 d . . .
H96A H -0.1473 -0.3812 -0.3116 0.061 Uiso 1 1 calc R . .
C97 C -0.0267(11) -0.3287(8) -0.2608(6) 0.051(4) Uani 1 1 d . . .
C98 C 0.3847(13) -0.2581(11) -0.1799(9) 0.092(4) Uani 1 1 d . . .
H98A H 0.4012 -0.2731 -0.1442 0.111 Uiso 1 1 calc R . .
H98B H 0.3958 -0.2921 -0.2064 0.111 Uiso 1 1 calc R . .
C99 C 0.4413(13) -0.1879(11) -0.1810(9) 0.092(4) Uani 1 1 d . D .
H99A H 0.4320 -0.1543 -0.1534 0.111 Uiso 1 1 calc R . .
H99B H 0.4232 -0.1720 -0.2162 0.111 Uiso 1 1 calc R . .
C100 C 0.5397(13) -0.1854(12) -0.1713(9) 0.092(4) Uani 1 1 d . . .
H10E H 0.5748 -0.1361 -0.1694 0.111 Uiso 0.50 1 calc PR C 1
H10F H 0.5585 -0.2034 -0.1371 0.111 Uiso 0.50 1 calc PR C 1
H10G H 0.5710 -0.1401 -0.1793 0.111 Uiso 0.50 1 d PR C 2
H10H H 0.5478 -0.2218 -0.1960 0.111 Uiso 0.50 1 d PR C 2
C101 C 0.553(3) -0.225(2) -0.2116(18) 0.092(4) Uani 0.50 1 d P D 1
H10I H 0.6162 -0.2206 -0.2080 0.139 Uiso 0.50 1 calc PR D 1
H10K H 0.5287 -0.2102 -0.2455 0.139 Uiso 0.50 1 calc PR D 1
H10L H 0.5231 -0.2750 -0.2108 0.139 Uiso 0.50 1 calc PR D 1
C201 C 0.581(3) -0.195(2) -0.1152(17) 0.092(4) Uani 0.50 1 d P D 2
H20B H 0.6439 -0.1909 -0.1120 0.139 Uiso 0.50 1 calc PR D 2
H20C H 0.5523 -0.2420 -0.1073 0.139 Uiso 0.50 1 calc PR D 2
H20D H 0.5725 -0.1588 -0.0898 0.139 Uiso 0.50 1 calc PR D 2
C102 C 0.2548(11) -0.2823(9) -0.1020(6) 0.054(5) Uani 1 1 d . . .
C103 C 0.3050(13) -0.2213(9) -0.0691(6) 0.069(6) Uani 1 1 d . . .
H103 H 0.3217 -0.1784 -0.0837 0.083 Uiso 1 1 calc R . .
C104 C 0.3306(14) -0.2236(11) -0.0146(8) 0.083(7) Uani 1 1 d . . .
H104 H 0.3663 -0.1826 0.0082 0.099 Uiso 1 1 calc R . .
C105 C 0.3028(11) -0.2877(9) 0.0065(7) 0.055(5) Uani 1 1 d . . .
H105 H 0.3195 -0.2897 0.0437 0.066 Uiso 1 1 calc R . .
C106 C 0.2519(10) -0.3468(8) -0.0266(6) 0.044(4) Uani 1 1 d . . .
H106 H 0.2322 -0.3892 -0.0119 0.053 Uiso 1 1 calc R . .
C107 C 0.2284(10) -0.3454(8) -0.0818(6) 0.049(4) Uani 1 1 d . . .
H107 H 0.1952 -0.3869 -0.1049 0.058 Uiso 1 1 calc R . .
C108 C -0.0712(11) -0.3943(8) -0.1341(6) 0.048(4) Uani 1 1 d . . .
C109 C -0.0077(10) -0.4259(7) -0.1075(6) 0.047(4) Uani 1 1 d . . .
H109 H 0.0339 -0.4393 -0.1253 0.057 Uiso 1 1 calc R . .
C110 C -0.0065(12) -0.4373(9) -0.0543(7) 0.061(5) Uani 1 1 d . . .
H110 H 0.0388 -0.4548 -0.0343 0.074 Uiso 1 1 calc R . .
C111 C -0.0722(12) -0.4227(9) -0.0318(7) 0.060(5) Uani 1 1 d . . .
H111 H -0.0732 -0.4337 0.0035 0.072 Uiso 1 1 calc R . .
C112 C -0.1379(11) -0.3929(9) -0.0572(7) 0.056(5) Uani 1 1 d . . .
H112 H -0.1821 -0.3828 -0.0401 0.067 Uiso 1 1 calc R . .
C113 C -0.1346(11) -0.3788(8) -0.1091(7) 0.049(4) Uani 1 1 d . . .
H113 H -0.1774 -0.3578 -0.1280 0.059 Uiso 1 1 calc R . .
C114 C -0.2202(14) -0.4552(13) -0.2357(10) 0.117(5) Uani 1 1 d D . .
H11G H -0.2177 -0.4790 -0.2029 0.140 Uiso 1 1 calc R . .
H11H H -0.2345 -0.4917 -0.2669 0.140 Uiso 1 1 calc R . .
C115 C -0.2916(13) -0.4129(13) -0.2402(9) 0.117(5) Uani 1 1 d D . .
H11I H -0.2655 -0.3672 -0.2171 0.140 Uiso 1 1 calc R . .
H11J H -0.3051 -0.4022 -0.2775 0.140 Uiso 1 1 calc R . .
C116 C -0.3735(13) -0.4447(13) -0.2264(10) 0.117(5) Uani 1 1 d D . .
H11K H -0.3606 -0.4512 -0.1881 0.140 Uiso 1 1 calc R . .
H11L H -0.3967 -0.4924 -0.2469 0.140 Uiso 1 1 calc R . .
C117 C -0.4428(14) -0.4080(13) -0.2353(9) 0.117(5) Uani 1 1 d D . .
H11M H -0.4942 -0.4345 -0.2234 0.175 Uiso 1 1 calc R . .
H11N H -0.4596 -0.4039 -0.2734 0.175 Uiso 1 1 calc R . .
H11O H -0.4216 -0.3608 -0.2150 0.175 Uiso 1 1 calc R . .
C118 C -0.0141(10) -0.4369(7) -0.3575(6) 0.047(4) Uani 1 1 d . . .
C119 C -0.0971(11) -0.4497(8) -0.3941(6) 0.053(5) Uani 1 1 d . . .
H119 H -0.1037 -0.4166 -0.4188 0.064 Uiso 1 1 calc R . .
C120 C -0.1675(12) -0.5052(9) -0.3965(7) 0.065(5) Uani 1 1 d . . .
H120 H -0.2203 -0.5124 -0.4230 0.079 Uiso 1 1 calc R . .
C121 C -0.1584(14) -0.5512(10) -0.3577(8) 0.084(7) Uani 1 1 d . . .
H121 H -0.2058 -0.5905 -0.3570 0.100 Uiso 1 1 calc R . .
C122 C -0.0806(13) -0.5389(10) -0.3210(8) 0.076(6) Uani 1 1 d . . .
H122 H -0.0755 -0.5706 -0.2950 0.091 Uiso 1 1 calc R . .
C123 C -0.0085(11) -0.4827(8) -0.3194(7) 0.063(5) Uani 1 1 d . . .
H123 H 0.0439 -0.4759 -0.2926 0.075 Uiso 1 1 calc R . .
C124 C 0.1765(10) -0.3724(8) -0.3412(6) 0.046(4) Uani 1 1 d . . .
C125 C 0.2390(13) -0.3392(8) -0.3671(6) 0.057(5) Uani 1 1 d . . .
H125 H 0.2206 -0.3122 -0.3943 0.069 Uiso 1 1 calc R . .
C126 C 0.3267(14) -0.3417(10) -0.3571(7) 0.074(6) Uani 1 1 d . . .
H126 H 0.3669 -0.3187 -0.3770 0.089 Uiso 1 1 calc R . .
C127 C 0.3536(13) -0.3822(9) -0.3139(7) 0.058(5) Uani 1 1 d . . .
H127 H 0.4126 -0.3866 -0.3054 0.069 Uiso 1 1 calc R . .
C128 C 0.2939(12) -0.4135(9) -0.2859(8) 0.061(5) Uani 1 1 d . . .
H128 H 0.3126 -0.4392 -0.2579 0.073 Uiso 1 1 calc R . .
C129 C 0.2067(11) -0.4092(8) -0.2970(6) 0.050(4) Uani 1 1 d . . .
H129 H 0.1672 -0.4300 -0.2760 0.060 Uiso 1 1 calc R . .
C130 C 0.0611(11) -0.3490(8) -0.4270(6) 0.052(4) Uani 1 1 d . . .
C131 C 0.0678(12) -0.4091(9) -0.4573(6) 0.063(5) Uani 1 1 d . . .
H131 H 0.0720 -0.4508 -0.4414 0.075 Uiso 1 1 calc R . .
C132 C 0.0682(13) -0.4067(10) -0.5098(8) 0.082(6) Uani 1 1 d . . .
H132 H 0.0739 -0.4470 -0.5302 0.099 Uiso 1 1 calc R . .
C133 C 0.0609(13) -0.3486(10) -0.5342(8) 0.078(6) Uani 1 1 d . . .
H133 H 0.0615 -0.3483 -0.5710 0.093 Uiso 1 1 calc R . .
C134 C 0.0526(13) -0.2907(11) -0.5050(7) 0.078(6) Uani 1 1 d . . .
H134 H 0.0482 -0.2500 -0.5221 0.094 Uiso 1 1 calc R . .
C135 C 0.0504(12) -0.2891(8) -0.4514(6) 0.061(5) Uani 1 1 d . . .
H135 H 0.0419 -0.2490 -0.4320 0.073 Uiso 1 1 calc R . .
C136 C -0.6355(18) 0.2106(19) 0.5515(11) 0.160(2) Uani 1 1 d . . .
H13B H -0.6252 0.2611 0.5461 0.192 Uiso 1 1 calc R . .
H13C H -0.6416 0.2074 0.5889 0.192 Uiso 1 1 calc R . .
C137 C -0.5608(19) 0.189(2) 0.5456(10) 0.160(2) Uani 1 1 d . . .
H13D H -0.5620 0.1446 0.5622 0.192 Uiso 1 1 calc R . .
H13E H -0.5083 0.2249 0.5660 0.192 Uiso 1 1 calc R . .
C138 C -0.672(2) -0.6873(18) 0.4119(15) 0.176(2) Uani 1 1 d . . .
H13F H -0.6143 -0.6906 0.4328 0.212 Uiso 1 1 calc R . .
H13G H -0.7159 -0.6971 0.4345 0.212 Uiso 1 1 calc R . .
C139 C -0.699(2) -0.7381(19) 0.3636(15) 0.176(2) Uani 1 1 d . . .
H13H H -0.7467 -0.7262 0.3375 0.212 Uiso 1 1 calc R . .
H13I H -0.7213 -0.7866 0.3722 0.212 Uiso 1 1 calc R . .
C140 C -0.182(4) -0.199(3) -0.216(2) 0.140(4) Uani 0.50 1 d P . .
H14B H -0.1340 -0.2148 -0.2278 0.168 Uiso 0.50 1 calc PR . .
H14C H -0.2381 -0.2327 -0.2347 0.168 Uiso 0.50 1 calc PR . .
C141 C -0.183(4) -0.137(3) -0.235(2) 0.140(4) Uani 0.50 1 d P . .
H14D H -0.2024 -0.1476 -0.2743 0.168 Uiso 0.50 1 calc PR . .
H14E H -0.1214 -0.1085 -0.2271 0.168 Uiso 0.50 1 calc PR . .
C142 C -0.233(2) -0.7737(13) -0.2505(11) 0.155(2) Uani 1 1 d D . .
H14F H -0.1684 -0.7696 -0.2394 0.186 Uiso 1 1 calc R . .
H14G H -0.2583 -0.7715 -0.2186 0.186 Uiso 1 1 calc R . .
C143 C -0.277(2) -0.8353(13) -0.2872(11) 0.155(2) Uani 1 1 d D . .
H14H H -0.2536 -0.8362 -0.3202 0.186 Uiso 1 1 calc R . .
H14I H -0.3415 -0.8414 -0.2964 0.186 Uiso 1 1 calc R . .
C149 C 0.4814(19) -0.0302(14) 0.0038(14) 0.068(3) Uani 0.50 1 d PD . .
H14J H 0.4168 -0.0401 -0.0098 0.082 Uiso 0.50 1 calc PR . .
H14K H 0.4933 -0.0355 0.0423 0.082 Uiso 0.50 1 calc PR . .
Cl1 Cl -0.2108(3) -0.46845(19) 0.06067(14) 0.0478(10) Uani 1 1 d . . .
Cl2 Cl -0.3266(3) -0.55754(19) 0.15048(15) 0.0471(10) Uani 1 1 d . . .
Cl3 Cl -0.1018(3) -0.4861(2) 0.19419(16) 0.0528(11) Uani 1 1 d . . .
Cl4 Cl -0.4822(3) -0.1520(2) 0.31490(16) 0.0547(11) Uani 1 1 d . . .
Cl5 Cl -0.2733(3) -0.1897(2) 0.33937(17) 0.0603(12) Uani 1 1 d . . .
Cl6 Cl -0.3751(3) -0.1964(2) 0.20940(17) 0.0606(12) Uani 1 1 d . . .
Cl7 Cl -0.0825(3) -0.2651(2) -0.36797(15) 0.0526(11) Uani 1 1 d . . .
Cl8 Cl 0.1476(3) -0.1805(2) -0.33886(16) 0.0567(12) Uani 1 1 d . . .
Cl9 Cl 0.0281(3) -0.1678(2) -0.24311(16) 0.0586(12) Uani 1 1 d . . .
Cl10 Cl -0.7335(5) 0.1663(5) 0.5105(3) 0.160(2) Uani 1 1 d . . .
Cl11 Cl -0.5456(5) 0.1725(5) 0.4770(3) 0.160(2) Uani 1 1 d . . .
Cl12 Cl -0.6628(7) -0.5999(5) 0.3915(4) 0.176(2) Uani 1 1 d . . .
Cl13 Cl -0.5997(7) -0.7304(5) 0.3372(4) 0.176(2) Uani 1 1 d . . .
Cl14 Cl -0.1711(10) -0.2068(7) -0.1510(6) 0.140(4) Uani 0.50 1 d P . .
Cl15 Cl -0.2420(10) -0.0868(7) -0.2157(6) 0.140(4) Uani 0.50 1 d P . .
Cl16 Cl -0.2573(6) -0.7057(4) -0.2957(4) 0.155(2) Uani 1 1 d D . .
Cl17 Cl -0.2433(6) -0.9029(4) -0.2418(4) 0.155(2) Uani 1 1 d D . .
Cl18 Cl 0.5293(6) -0.0919(5) -0.0341(4) 0.068(3) Uani 0.50 1 d PD . .
N1 N -0.4438(9) -0.3751(6) 0.0681(5) 0.047(3) Uani 1 1 d . . .
N2 N -0.4033(8) -0.4073(6) 0.1460(5) 0.048(4) Uani 1 1 d . . .
N3 N -0.3293(7) -0.4128(6) 0.2353(4) 0.036(3) Uani 1 1 d . . .
N4 N -0.2435(8) -0.3917(6) 0.3127(5) 0.048(3) Uani 1 1 d . . .
N5 N -0.1055(9) -0.0401(7) 0.2324(5) 0.054(4) Uani 1 1 d . . .
N6 N -0.1486(8) -0.0375(6) 0.3072(5) 0.039(3) Uani 1 1 d . . .
N7 N -0.2139(9) -0.0129(6) 0.3787(4) 0.044(3) Uani 1 1 d . . .
N8 N -0.2868(9) 0.0293(7) 0.4305(5) 0.047(3) Uani 1 1 d . . .
N9 N 0.2891(9) -0.2610(7) -0.1915(5) 0.044(3) Uani 1 1 d . . .
N10 N 0.1530(8) -0.2813(6) -0.1915(5) 0.039(3) Uani 1 1 d . . .
N11 N -0.0043(9) -0.3351(6) -0.2057(5) 0.048(4) Uani 1 1 d . . .
N12 N -0.1308(9) -0.4030(7) -0.2335(5) 0.055(4) Uani 1 1 d . . .
P1 P -0.1316(3) -0.3325(2) 0.15555(17) 0.0472(11) Uani 1 1 d . . .
P2 P -0.4089(3) -0.0378(2) 0.23765(18) 0.0496(12) Uani 1 1 d . . .
P3 P 0.0680(3) -0.3554(2) -0.35446(16) 0.0473(12) Uani 1 1 d . . .
Rh1 Rh -0.22679(8) -0.44001(6) 0.15319(5) 0.0428(4) Uani 1 1 d . . .
Rh2 Rh -0.34005(9) -0.10826(6) 0.28776(5) 0.0477(4) Uani 1 1 d . . .
Rh3 Rh 0.05042(9) -0.26570(6) -0.29936(5) 0.0453(4) Uani 1 1 d . . .
O1 O -0.3591(16) 0.3443(14) 0.5261(10) 0.188(6) Uani 1 1 d D . .
C145 C -0.284(2) 0.2710(19) 0.5560(13) 0.188(6) Uani 1 1 d D . .
H14L H -0.2499 0.2366 0.5508 0.282 Uiso 1 1 calc R . .
H14M H -0.3376 0.2478 0.5676 0.282 Uiso 1 1 calc R . .
H14N H -0.2485 0.3097 0.5833 0.282 Uiso 1 1 calc R . .
C146 C -0.310(2) 0.3001(19) 0.5038(13) 0.188(6) Uani 1 1 d D . .
H14O H -0.2584 0.3277 0.4917 0.226 Uiso 1 1 calc R . .
H14P H -0.3474 0.2633 0.4749 0.226 Uiso 1 1 calc R . .
C147 C -0.392(2) 0.3745(18) 0.4798(13) 0.188(6) Uani 1 1 d D . .
H14Q H -0.4388 0.3389 0.4542 0.226 Uiso 1 1 calc R . .
H14R H -0.3437 0.3939 0.4616 0.226 Uiso 1 1 calc R . .
C148 C -0.427(2) 0.4321(18) 0.5012(14) 0.188(6) Uani 1 1 d D . .
H14S H -0.4526 0.4552 0.4716 0.282 Uiso 1 1 calc R . .
H14T H -0.3797 0.4669 0.5261 0.282 Uiso 1 1 calc R . .
H14U H -0.4735 0.4119 0.5200 0.282 Uiso 1 1 calc R . .
O2 O -0.136(2) 0.099(2) 0.0018(12) 0.140(10) Uani 0.50 1 d PD . .
C151 C -0.090(4) 0.210(3) 0.0263(17) 0.140(10) Uani 0.50 1 d PD . .
H15B H -0.0437 0.2529 0.0421 0.209 Uiso 0.50 1 calc PR . .
H15C H -0.1410 0.2082 0.0429 0.209 Uiso 0.50 1 calc PR . .
H15D H -0.1085 0.2115 -0.0122 0.209 Uiso 0.50 1 calc PR . .
C152 C -0.057(3) 0.148(2) 0.0356(18) 0.140(10) Uani 0.50 1 d PD . .
H15E H -0.0474 0.1393 0.0735 0.168 Uiso 0.50 1 calc PR . .
H15F H -0.0026 0.1490 0.0220 0.168 Uiso 0.50 1 calc PR . .
C153 C -0.123(3) 0.031(2) 0.0063(18) 0.140(10) Uani 0.50 1 d PD . .
H15G H -0.1170 0.0225 0.0442 0.168 Uiso 0.50 1 calc PR . .
H15H H -0.0660 0.0296 -0.0035 0.168 Uiso 0.50 1 calc PR . .
C154 C -0.194(3) -0.029(3) -0.0272(17) 0.140(10) Uani 0.50 1 d PD . .
H15I H -0.1773 -0.0734 -0.0227 0.209 Uiso 0.50 1 calc PR . .
H15J H -0.2009 -0.0210 -0.0649 0.209 Uiso 0.50 1 calc PR . .
H15K H -0.2494 -0.0308 -0.0160 0.209 Uiso 0.50 1 calc PR . .

loop_
_atom_site_aniso_label
_atom_site_aniso_U_11
_atom_site_aniso_U_22
_atom_site_aniso_U_33
_atom_site_aniso_U_23
_atom_site_aniso_U_13
_atom_site_aniso_U_12
C1 0.036(9) 0.046(10) 0.053(10) 0.007(8) 0.002(8) 0.019(8)
C2 0.042(10) 0.042(9) 0.043(9) 0.002(7) -0.006(8) 0.011(8)
C3 0.035(9) 0.048(10) 0.047(10) 0.016(8) -0.004(8) 0.019(8)
C4 0.050(3) 0.045(3) 0.058(4) 0.012(3) 0.009(3) 0.009(3)
C5 0.050(3) 0.045(3) 0.058(4) 0.012(3) 0.009(3) 0.009(3)
C6 0.050(3) 0.045(3) 0.058(4) 0.012(3) 0.009(3) 0.009(3)
C7 0.050(3) 0.045(3) 0.058(4) 0.012(3) 0.009(3) 0.009(3)
C8 0.061(11) 0.068(12) 0.040(10) 0.019(9) -0.010(8) 0.024(9)
C9 0.059(12) 0.049(11) 0.069(12) 0.017(9) 0.002(10) 0.013(9)
C10 0.097(16) 0.072(14) 0.042(11) -0.011(10) -0.011(11) 0.034(13)
C11 0.13(2) 0.102(18) 0.071(15) -0.006(14) 0.033(14) 0.004(16)
C12 0.065(12) 0.024(8) 0.052(10) 0.004(8) 0.002(9) 0.019(8)
C13 0.053(11) 0.039(9) 0.035(9) 0.002(7) -0.009(8) 0.014(8)
C14 0.028(10) 0.051(10) 0.078(13) 0.012(10) 0.001(9) 0.009(8)
C15 0.084(14) 0.052(11) 0.067(13) 0.026(10) 0.024(11) 0.030(11)
C16 0.064(13) 0.032(9) 0.075(13) 0.005(9) 0.001(11) -0.001(9)
C17 0.048(12) 0.047(10) 0.070(13) 0.018(9) -0.012(10) 0.017(9)
C18 0.050(3) 0.045(3) 0.058(4) 0.012(3) 0.009(3) 0.009(3)
C19 0.050(3) 0.045(3) 0.058(4) 0.012(3) 0.009(3) 0.009(3)
C20 0.050(3) 0.045(3) 0.058(4) 0.012(3) 0.009(3) 0.009(3)
C21 0.050(3) 0.045(3) 0.058(4) 0.012(3) 0.009(3) 0.009(3)
C22 0.050(3) 0.045(3) 0.058(4) 0.012(3) 0.009(3) 0.009(3)
C23 0.050(3) 0.045(3) 0.058(4) 0.012(3) 0.009(3) 0.009(3)
C24 0.101(9) 0.134(10) 0.040(6) 0.020(6) -0.002(5) 0.044(8)
C25 0.101(9) 0.134(10) 0.040(6) 0.020(6) -0.002(5) 0.044(8)
C26 0.101(9) 0.134(10) 0.040(6) 0.020(6) -0.002(5) 0.044(8)
C27 0.101(9) 0.134(10) 0.040(6) 0.020(6) -0.002(5) 0.044(8)
C28 0.035(9) 0.025(8) 0.060(10) 0.010(7) 0.012(8) -0.001(7)
C29 0.039(10) 0.053(10) 0.063(11) -0.017(9) 0.003(8) 0.020(8)
C30 0.085(14) 0.058(11) 0.049(11) -0.001(9) 0.007(10) 0.030(11)
C31 0.049(11) 0.059(12) 0.066(12) -0.002(10) 0.000(10) -0.006(9)
C32 0.061(12) 0.042(10) 0.076(13) -0.019(9) -0.018(10) 0.019(9)
C33 0.076(13) 0.051(11) 0.046(11) 0.010(9) -0.015(9) 0.021(10)
C34 0.053(11) 0.063(12) 0.042(10) 0.011(9) 0.003(8) 0.017(10)
C35 0.043(11) 0.043(10) 0.077(12) 0.001(9) 0.004(9) 0.024(8)
C36 0.044(11) 0.055(12) 0.083(14) -0.018(10) -0.013(10) 0.016(9)
C37 0.042(11) 0.117(18) 0.052(12) -0.018(12) 0.012(9) 0.013(12)
C38 0.063(13) 0.064(12) 0.059(12) 0.012(10) 0.010(10) 0.014(10)
C39 0.039(11) 0.059(12) 0.103(16) -0.009(11) 0.028(10) 0.005(9)
C40 0.050(10) 0.040(9) 0.047(10) 0.024(8) 0.020(8) 0.008(8)
C41 0.060(11) 0.067(12) 0.031(9) 0.012(8) 0.006(8) 0.010(9)
C42 0.075(14) 0.086(14) 0.067(13) 0.033(11) 0.023(11) 0.043(12)
C43 0.091(16) 0.057(12) 0.055(13) 0.019(10) -0.003(11) 0.023(11)
C44 0.072(13) 0.041(10) 0.083(15) 0.000(10) 0.001(11) 0.024(9)
C45 0.064(12) 0.054(11) 0.045(10) -0.003(8) -0.005(9) 0.019(9)
C47 0.031(10) 0.024(8) 0.123(17) 0.019(9) 0.000(10) 0.007(7)
C48 0.073(13) 0.028(8) 0.038(10) -0.006(7) -0.008(9) 0.019(8)
C49 0.051(10) 0.038(9) 0.039(9) 0.003(7) 0.001(8) 0.010(8)
C50 0.040(10) 0.041(9) 0.055(11) 0.006(8) -0.011(8) 0.009(8)
C51 0.048(10) 0.055(11) 0.054(11) 0.005(9) 0.008(9) 0.018(9)
C52 0.042(10) 0.034(8) 0.045(10) 0.007(7) -0.005(8) 0.004(7)
C53 0.144(13) 0.083(10) 0.152(15) 0.006(9) 0.066(10) 0.015(10)
C54 0.144(13) 0.083(10) 0.152(15) 0.006(9) 0.066(10) 0.015(10)
C55 0.144(13) 0.083(10) 0.152(15) 0.006(9) 0.066(10) 0.015(10)
C56 0.144(13) 0.083(10) 0.152(15) 0.006(9) 0.066(10) 0.015(10)
C56A 0.144(13) 0.083(10) 0.152(15) 0.006(9) 0.066(10) 0.015(10)
C57 0.051(5) 0.055(5) 0.075(5) 0.006(4) 0.002(4) 0.010(4)
C58 0.051(5) 0.055(5) 0.075(5) 0.006(4) 0.002(4) 0.010(4)
C59 0.051(5) 0.055(5) 0.075(5) 0.006(4) 0.002(4) 0.010(4)
C60 0.051(5) 0.055(5) 0.075(5) 0.006(4) 0.002(4) 0.010(4)
C61 0.051(5) 0.055(5) 0.075(5) 0.006(4) 0.002(4) 0.010(4)
C62 0.051(5) 0.055(5) 0.075(5) 0.006(4) 0.002(4) 0.010(4)
C63 0.063(11) 0.048(10) 0.042(10) 0.017(8) 0.015(8) 0.031(9)
C64 0.059(12) 0.054(11) 0.047(10) 0.011(9) 0.000(9) 0.012(9)
C65 0.044(10) 0.033(9) 0.085(14) 0.008(9) -0.004(9) 0.010(8)
C66 0.072(14) 0.049(11) 0.071(14) 0.003(10) -0.018(11) 0.016(10)
C67 0.070(14) 0.061(12) 0.065(12) 0.009(10) -0.013(11) 0.030(11)
C68 0.055(11) 0.049(10) 0.060(11) 0.013(9) 0.004(9) 0.023(9)
C69 0.081(13) 0.074(13) 0.044(11) 0.006(10) 0.007(10) 0.037(11)
C70 0.059(12) 0.066(12) 0.062(12) 0.024(10) 0.014(9) 0.004(10)
C71 0.092(15) 0.072(13) 0.061(12) 0.009(11) 0.040(11) 0.021(11)
C72 0.062(13) 0.15(2) 0.077(15) 0.006(15) 0.027(11) 0.030(14)
C73 0.065(5) 0.049(4) 0.070(5) 0.006(4) 0.026(4) 0.017(4)
C74 0.065(5) 0.049(4) 0.070(5) 0.006(4) 0.026(4) 0.017(4)
C75 0.065(5) 0.049(4) 0.070(5) 0.006(4) 0.026(4) 0.017(4)
C76 0.065(5) 0.049(4) 0.070(5) 0.006(4) 0.026(4) 0.017(4)
C77 0.065(5) 0.049(4) 0.070(5) 0.006(4) 0.026(4) 0.017(4)
C78 0.065(5) 0.049(4) 0.070(5) 0.006(4) 0.026(4) 0.017(4)
C79 0.054(11) 0.046(10) 0.063(12) 0.005(9) 0.000(9) 0.022(9)
C80 0.072(12) 0.036(9) 0.040(10) -0.015(8) -0.011(9) 0.002(9)
C81 0.075(13) 0.064(13) 0.048(11) 0.016(10) -0.002(10) -0.005(11)
C82 0.093(15) 0.079(14) 0.032(10) 0.010(10) -0.005(10) 0.030(12)
C83 0.091(15) 0.059(12) 0.059(13) 0.025(10) 0.035(11) 0.019(11)
C84 0.057(11) 0.041(10) 0.069(13) -0.007(9) 0.016(10) 0.006(9)
C85 0.054(11) 0.039(10) 0.059(11) 0.010(8) 0.007(9) -0.009(8)
C86 0.048(10) 0.039(10) 0.073(12) 0.009(9) -0.009(9) 0.000(8)
C87 0.070(13) 0.049(11) 0.090(15) 0.006(10) -0.006(11) 0.013(10)
C88 0.069(14) 0.106(18) 0.071(14) 0.031(12) 0.003(11) 0.039(13)
C89 0.068(13) 0.049(11) 0.080(14) 0.022(10) 0.005(11) 0.008(10)
C90 0.071(13) 0.058(11) 0.053(11) 0.012(9) -0.017(10) 0.010(10)
C91 0.076(13) 0.041(9) 0.028(9) 0.008(7) 0.004(8) 0.030(9)
C92 0.072(12) 0.018(7) 0.030(8) -0.006(6) 0.012(8) 0.012(8)
C93 0.065(13) 0.029(9) 0.060(12) -0.013(8) 0.002(10) 0.023(9)
C94 0.062(12) 0.035(9) 0.063(12) -0.006(8) -0.028(10) 0.010(9)
C95 0.059(11) 0.044(10) 0.049(11) 0.011(8) 0.003(9) 0.019(9)
C96 0.048(11) 0.062(11) 0.041(10) 0.006(9) 0.022(8) 0.002(9)
C97 0.055(11) 0.054(10) 0.047(10) 0.015(8) 0.020(8) 0.011(9)
C98 0.071(8) 0.075(8) 0.123(10) 0.016(8) 0.009(8) 0.011(6)
C99 0.071(8) 0.075(8) 0.123(10) 0.016(8) 0.009(8) 0.011(6)
C100 0.071(8) 0.075(8) 0.123(10) 0.016(8) 0.009(8) 0.011(6)
C101 0.071(8) 0.075(8) 0.123(10) 0.016(8) 0.009(8) 0.011(6)
C201 0.071(8) 0.075(8) 0.123(10) 0.016(8) 0.009(8) 0.011(6)
C102 0.067(12) 0.044(10) 0.047(10) -0.007(8) -0.001(9) 0.021(9)
C103 0.112(16) 0.040(10) 0.043(11) 0.009(8) 0.003(10) 0.009(10)
C104 0.103(16) 0.071(14) 0.059(13) 0.005(11) -0.014(11) 0.023(12)
C105 0.057(11) 0.067(12) 0.047(10) 0.007(9) 0.005(8) 0.031(10)
C106 0.067(11) 0.041(9) 0.032(9) 0.023(7) 0.016(8) 0.015(8)
C107 0.054(10) 0.045(10) 0.043(10) 0.009(8) 0.000(8) 0.014(8)
C108 0.065(12) 0.042(9) 0.029(9) 0.002(7) -0.008(8) 0.013(9)
C109 0.064(11) 0.036(9) 0.034(9) 0.002(7) -0.001(8) 0.005(8)
C110 0.053(12) 0.057(11) 0.059(12) 0.027(9) -0.018(10) 0.003(9)
C111 0.048(11) 0.064(12) 0.045(11) -0.015(9) 0.004(9) -0.021(10)
C112 0.050(11) 0.065(12) 0.057(12) 0.002(9) 0.017(9) 0.018(9)
C113 0.058(11) 0.034(9) 0.056(11) -0.002(8) 0.017(9) 0.013(8)
C114 0.083(9) 0.144(12) 0.114(9) 0.042(8) -0.001(8) 0.021(8)
C115 0.083(9) 0.144(12) 0.114(9) 0.042(8) -0.001(8) 0.021(8)
C116 0.083(9) 0.144(12) 0.114(9) 0.042(8) -0.001(8) 0.021(8)
C117 0.083(9) 0.144(12) 0.114(9) 0.042(8) -0.001(8) 0.021(8)
C118 0.054(10) 0.021(7) 0.049(10) 0.003(7) -0.014(8) -0.004(7)
C119 0.060(11) 0.042(9) 0.045(10) 0.004(8) -0.014(8) 0.009(9)
C120 0.063(12) 0.053(11) 0.060(12) -0.016(10) -0.010(10) 0.001(10)
C121 0.095(17) 0.055(13) 0.081(15) -0.013(11) 0.003(13) 0.001(11)
C122 0.083(15) 0.062(13) 0.072(13) 0.032(10) 0.000(11) 0.003(11)
C123 0.046(11) 0.044(10) 0.083(13) 0.016(9) -0.005(9) -0.005(8)
C124 0.052(10) 0.040(9) 0.046(10) 0.002(8) 0.024(8) 0.004(8)
C125 0.079(14) 0.045(10) 0.040(10) -0.005(8) 0.002(10) 0.012(10)
C126 0.092(16) 0.064(13) 0.064(13) 0.014(10) 0.012(11) 0.016(12)
C127 0.059(12) 0.054(11) 0.067(12) -0.007(10) 0.005(10) 0.038(10)
C128 0.042(11) 0.061(12) 0.080(14) -0.013(10) 0.005(10) 0.025(9)
C129 0.062(12) 0.035(9) 0.049(10) 0.002(8) 0.013(8) 0.003(8)
C130 0.069(12) 0.046(10) 0.039(10) 0.002(8) 0.008(8) 0.015(9)
C131 0.106(15) 0.053(11) 0.024(9) -0.006(8) -0.008(9) 0.033(10)
C132 0.100(16) 0.054(13) 0.082(16) 0.007(11) 0.009(12) 0.006(11)
C133 0.115(17) 0.053(12) 0.062(13) -0.009(11) 0.015(12) 0.022(12)
C134 0.110(17) 0.078(15) 0.049(12) 0.023(11) 0.006(11) 0.032(13)
C135 0.111(15) 0.033(9) 0.034(10) 0.016(7) 0.006(9) 0.010(9)
C136 0.110(4) 0.249(7) 0.106(4) 0.003(4) 0.003(3) 0.038(4)
C137 0.110(4) 0.249(7) 0.106(4) 0.003(4) 0.003(3) 0.038(4)
C138 0.192(6) 0.162(6) 0.201(6) 0.055(5) 0.072(5) 0.061(5)
C139 0.192(6) 0.162(6) 0.201(6) 0.055(5) 0.072(5) 0.061(5)
C140 0.161(9) 0.092(6) 0.168(9) 0.069(6) 0.005(7) 0.046(6)
C141 0.161(9) 0.092(6) 0.168(9) 0.069(6) 0.005(7) 0.046(6)
C142 0.183(5) 0.134(4) 0.204(6) 0.067(4) 0.107(5) 0.079(4)
C143 0.183(5) 0.134(4) 0.204(6) 0.067(4) 0.107(5) 0.079(4)
C149 0.053(5) 0.070(6) 0.065(6) -0.015(5) 0.000(4) 0.002(5)
Cl1 0.057(3) 0.042(2) 0.040(2) 0.0002(18) 0.0053(19) 0.0121(19)
Cl2 0.057(3) 0.033(2) 0.051(2) 0.0052(18) 0.0071(19) 0.0150(18)
Cl3 0.058(3) 0.050(2) 0.050(2) 0.008(2) 0.002(2) 0.022(2)
Cl4 0.058(3) 0.050(2) 0.053(3) 0.007(2) 0.004(2) 0.017(2)
Cl5 0.061(3) 0.050(2) 0.068(3) 0.010(2) 0.003(2) 0.018(2)
Cl6 0.061(3) 0.048(2) 0.066(3) -0.008(2) 0.006(2) 0.012(2)
Cl7 0.065(3) 0.042(2) 0.045(2) 0.0088(18) -0.003(2) 0.015(2)
Cl8 0.073(3) 0.040(2) 0.048(2) 0.0126(19) -0.001(2) 0.007(2)
Cl9 0.088(3) 0.038(2) 0.048(2) 0.0053(19) 0.000(2) 0.024(2)
Cl10 0.110(4) 0.249(7) 0.106(4) 0.003(4) 0.003(3) 0.038(4)
Cl11 0.110(4) 0.249(7) 0.106(4) 0.003(4) 0.003(3) 0.038(4)
Cl12 0.192(6) 0.162(6) 0.201(6) 0.055(5) 0.072(5) 0.061(5)
Cl13 0.192(6) 0.162(6) 0.201(6) 0.055(5) 0.072(5) 0.061(5)
Cl14 0.161(9) 0.092(6) 0.168(9) 0.069(6) 0.005(7) 0.046(6)
Cl15 0.161(9) 0.092(6) 0.168(9) 0.069(6) 0.005(7) 0.046(6)
Cl16 0.183(5) 0.134(4) 0.204(6) 0.067(4) 0.107(5) 0.079(4)
Cl17 0.183(5) 0.134(4) 0.204(6) 0.067(4) 0.107(5) 0.079(4)
Cl18 0.053(5) 0.070(6) 0.065(6) -0.015(5) 0.000(4) 0.002(5)
N1 0.053(9) 0.034(7) 0.051(9) 0.010(6) -0.001(7) 0.016(6)
N2 0.039(8) 0.043(8) 0.057(9) 0.001(7) -0.009(7) 0.015(6)
N3 0.030(7) 0.043(7) 0.033(7) 0.013(6) 0.006(5) 0.002(6)
N4 0.050(8) 0.035(7) 0.055(9) 0.008(6) 0.006(7) 0.009(6)
N5 0.065(10) 0.039(8) 0.051(9) 0.009(7) 0.003(7) 0.011(7)
N6 0.047(8) 0.035(7) 0.037(7) 0.017(6) 0.012(6) 0.010(6)
N7 0.061(9) 0.049(8) 0.020(7) 0.006(6) 0.002(6) 0.018(7)
N8 0.042(8) 0.051(8) 0.045(8) 0.003(7) -0.006(7) 0.017(7)
N9 0.045(9) 0.047(8) 0.039(8) -0.002(6) 0.006(7) 0.012(7)
N10 0.028(8) 0.033(7) 0.051(9) -0.005(6) 0.005(6) 0.002(6)
N11 0.074(10) 0.033(7) 0.030(7) 0.003(6) -0.004(7) 0.012(7)
N12 0.061(9) 0.048(8) 0.045(8) 0.007(7) -0.001(7) 0.000(7)
P1 0.055(3) 0.038(2) 0.046(3) 0.002(2) 0.003(2) 0.015(2)
P2 0.049(3) 0.038(2) 0.058(3) 0.004(2) 0.007(2) 0.007(2)
P3 0.065(3) 0.035(2) 0.038(2) 0.0051(19) 0.000(2) 0.015(2)
Rh1 0.0505(8) 0.0368(7) 0.0380(7) 0.0030(6) -0.0001(6) 0.0136(6)
Rh2 0.0507(8) 0.0356(7) 0.0534(8) 0.0017(6) 0.0028(7) 0.0122(6)
Rh3 0.0613(9) 0.0333(7) 0.0375(7) 0.0038(6) -0.0011(6) 0.0143(6)
O1 0.174(15) 0.196(17) 0.189(18) 0.015(13) 0.038(12) 0.041(10)
C145 0.174(15) 0.196(17) 0.189(18) 0.015(13) 0.038(12) 0.041(10)
C146 0.174(15) 0.196(17) 0.189(18) 0.015(13) 0.038(12) 0.041(10)
C147 0.174(15) 0.196(17) 0.189(18) 0.015(13) 0.038(12) 0.041(10)
C148 0.174(15) 0.196(17) 0.189(18) 0.015(13) 0.038(12) 0.041(10)
O2 0.15(2) 0.25(3) 0.065(14) 0.035(16) 0.044(12) 0.11(2)
C151 0.15(2) 0.25(3) 0.065(14) 0.035(16) 0.044(12) 0.11(2)
C152 0.15(2) 0.25(3) 0.065(14) 0.035(16) 0.044(12) 0.11(2)
C153 0.15(2) 0.25(3) 0.065(14) 0.035(16) 0.044(12) 0.11(2)
C154 0.15(2) 0.25(3) 0.065(14) 0.035(16) 0.044(12) 0.11(2)

loop_
_atom_type_symbol
_atom_type_description
_atom_type_scat_dispersion_real
_atom_type_scat_dispersion_imag
_atom_type_scat_source
C C 0.0033 0.0016 'International Tables Vol C Tables 4.2.6.8 and 6.1.1.4'
H H 0.0000 0.0000 'International Tables Vol C Tables 4.2.6.8 and 6.1.1.4'
Cl Cl 0.1484 0.1585 'International Tables Vol C Tables 4.2.6.8 and 6.1.1.4'
N N 0.0061 0.0033 'International Tables Vol C Tables 4.2.6.8 and 6.1.1.4'
P P 0.1023 0.0942 'International Tables Vol C Tables 4.2.6.8 and 6.1.1.4'
Rh Rh -1.1178 0.9187 'International Tables Vol C Tables 4.2.6.8 and 6.1.1.4'
O O 0.0106 0.0060 'International Tables Vol C Tables 4.2.6.8 and 6.1.1.4'

loop_
_geom_angle_atom_site_label_1
_geom_angle_atom_site_label_2
_geom_angle_atom_site_label_3
_geom_angle
_geom_angle_site_symmetry_1
N2 C1 C2 102.5(13) .
N2 C1 Rh1 125.3(11) .
C2 C1 Rh1 131.9(13) .
N1 C2 C1 109.5(15) .
N1 C2 H2A 125.3 .
C1 C2 H2A 125.3 .
N1 C3 N2 105.2(14) .
N1 C3 C12 128.3(13) .
N2 C3 C12 126.2(15) .
N2 C4 N3 108.3(12) .
N2 C4 H4A 110.0 .
N3 C4 H4A 110.0 .
N2 C4 H4B 110.0 .
N3 C4 H4B 110.0 .
H4A C4 H4B 108.4 .
N4 C5 N3 102.0(14) .
N4 C5 C18 130.2(15) .
N3 C5 C18 127.9(14) .
N4 C6 C7 109.2(15) .
N4 C6 H6A 125.4 .
C7 C6 H6A 125.4 .
C6 C7 N3 102.3(14) .
C6 C7 Rh1 133.9(14) .
N3 C7 Rh1 123.8(10) .
N1 C8 C9 110.9(13) .
N1 C8 H8A 109.5 .
C9 C8 H8A 109.5 .
N1 C8 H8B 109.5 .
C9 C8 H8B 109.5 .
H8A C8 H8B 108.1 .
C10 C9 C8 115.9(14) .
C10 C9 H9A 108.3 .
C8 C9 H9A 108.3 .
C10 C9 H9B 108.3 .
C8 C9 H9B 108.3 .
H9A C9 H9B 107.4 .
C11 C10 C9 117.4(18) .
C11 C10 H10A 108.0 .
C9 C10 H10A 108.0 .
C11 C10 H10B 108.0 .
C9 C10 H10B 108.0 .
H10A C10 H10B 107.2 .
C10 C11 H11A 109.5 .
C10 C11 H11B 109.5 .
H11A C11 H11B 109.5 .
C10 C11 H11C 109.5 .
H11A C11 H11C 109.5 .
H11B C11 H11C 109.5 .
C13 C12 C17 118.1(17) .
C13 C12 C3 124.6(15) .
C17 C12 C3 117.3(14) .
C14 C13 C12 122.7(16) .
C14 C13 H13A 118.7 .
C12 C13 H13A 118.7 .
C13 C14 C15 118.3(15) .
C13 C14 H14A 120.8 .
C15 C14 H14A 120.8 .
C16 C15 C14 119.8(18) .
C16 C15 H15A 120.1 .
C14 C15 H15A 120.1 .
C17 C16 C15 121.1(19) .
C17 C16 H16A 119.5 .
C15 C16 H16A 119.5 .
C16 C17 C12 119.9(16) .
C16 C17 H17A 120.0 .
C12 C17 H17A 120.0 .
C19 C18 C23 121.3(17) .
C19 C18 C5 117.8(15) .
C23 C18 C5 120.8(16) .
C18 C19 C20 120.1(16) .
C18 C19 H19A 120.0 .
C20 C19 H19A 120.0 .
C19 C20 C21 120.2(16) .
C19 C20 H20A 119.9 .
C21 C20 H20A 119.9 .
C22 C21 C20 116.6(17) .
C22 C21 H21A 121.7 .
C20 C21 H21A 121.7 .
C21 C22 C23 124.1(16) .
C21 C22 H22A 117.9 .
C23 C22 H22A 117.9 .
C18 C23 C22 117.5(16) .
C18 C23 H23A 121.3 .
C22 C23 H23A 121.3 .
C25 C24 N4 112.3(16) .
C25 C24 H24A 109.1 .
N4 C24 H24A 109.1 .
C25 C24 H24B 109.1 .
N4 C24 H24B 109.1 .
H24A C24 H24B 107.9 .
C24 C25 C26 112.3(18) .
C24 C25 H25A 109.2 .
C26 C25 H25A 109.2 .
C24 C25 H25B 109.2 .
C26 C25 H25B 109.2 .
H25A C25 H25B 107.9 .
C27 C26 C25 111.9(16) .
C27 C26 H26A 109.2 .
C25 C26 H26A 109.2 .
C27 C26 H26B 109.2 .
C25 C26 H26B 109.2 .
H26A C26 H26B 107.9 .
C26 C27 H27A 109.5 .
C26 C27 H27B 109.5 .
H27A C27 H27B 109.5 .
C26 C27 H27C 109.5 .
H27A C27 H27C 109.5 .
H27B C27 H27C 109.5 .
C33 C28 C29 118.7(14) .
C33 C28 P1 125.1(11) .
C29 C28 P1 116.0(12) .
C30 C29 C28 121.5(15) .
C30 C29 H29A 119.3 .
C28 C29 H29A 119.3 .
C29 C30 C31 120.4(16) .
C29 C30 H30A 119.8 .
C31 C30 H30A 119.8 .
C32 C31 C30 120.3(16) .
C32 C31 H31A 119.9 .
C30 C31 H31A 119.9 .
C31 C32 C33 119.5(16) .
C31 C32 H32A 120.3 .
C33 C32 H32A 120.3 .
C28 C33 C32 119.7(15) .
C28 C33 H33A 120.2 .
C32 C33 H33A 120.2 .
C39 C34 C35 120.6(17) .
C39 C34 P1 118.3(14) .
C35 C34 P1 121.0(14) .
C34 C35 C36 116.8(16) .
C34 C35 H35A 121.6 .
C36 C35 H35A 121.6 .
C37 C36 C35 123.4(17) .
C37 C36 H36A 118.3 .
C35 C36 H36A 118.3 .
C36 C37 C38 118.2(18) .
C36 C37 H37A 120.9 .
C38 C37 H37A 120.9 .
C39 C38 C37 119.1(17) .
C39 C38 H38A 120.5 .
C37 C38 H38A 120.5 .
C34 C39 C38 121.8(18) .
C34 C39 H39A 119.1 .
C38 C39 H39A 119.1 .
C45 C40 C41 117.7(15) .
C45 C40 P1 120.9(12) .
C41 C40 P1 120.5(13) .
C42 C41 C40 122.3(17) .
C42 C41 H41A 118.9 .
C40 C41 H41A 118.9 .
C43 C42 C41 117.6(18) .
C43 C42 H42A 121.2 .
C41 C42 H42A 121.2 .
C42 C43 C44 124.4(17) .
C42 C43 H43A 117.8 .
C44 C43 H43A 117.8 .
C43 C44 C45 116.2(17) .
C43 C44 H44A 121.9 .
C45 C44 H44A 121.9 .
C40 C45 C44 121.7(17) .
C40 C45 H45A 119.2 .
C44 C45 H45A 119.2 .
C47 C46 N6 94.9(13) .
C47 C46 Rh2 134.4(11) .
N6 C46 Rh2 130.4(12) .
C46 C47 N5 116.9(15) .
C46 C47 H47A 121.6 .
N5 C47 H47A 121.6 .
N6 C48 N5 104.6(13) .
N6 C48 C57 130.1(15) .
N5 C48 C57 125.1(18) .
N7 C49 N6 109.4(11) .
N7 C49 H49A 109.8 .
N6 C49 H49A 109.8 .
N7 C49 H49B 109.8 .
N6 C49 H49B 109.8 .
H49A C49 H49B 108.2 .
N8 C50 N7 106.7(12) .
N8 C50 C63 127.4(15) .
N7 C50 C63 125.6(15) .
C52 C51 N8 110.1(14) .
C52 C51 H51A 124.9 .
N8 C51 H51A 124.9 .
C51 C52 N7 104.0(13) .
C51 C52 Rh2 133.2(12) .
N7 C52 Rh2 122.7(12) .
C54 C53 N5 110(2) .
C54 C53 H53A 109.7 .
N5 C53 H53A 109.7 .
C54 C53 H53B 109.7 .
N5 C53 H53B 109.7 .
H53A C53 H53B 108.2 .
C53 C54 C55 116(2) .
C53 C54 H54A 108.2 .
C55 C54 H54A 108.2 .
C53 C54 H54B 108.2 .
C55 C54 H54B 108.2 .
H54A C54 H54B 107.4 .
C56A C55 C56 100(4) .
C56A C55 C54 107(3) .
C56 C55 C54 111(3) .
C56A C55 H55A 119.7 .
C56 C55 H55A 109.5 .
C54 C55 H55A 109.5 .
C56A C55 H55B 12.5 .
C56 C55 H55B 109.5 .
C54 C55 H55B 109.5 .
H55A C55 H55B 108.1 .
C56A C55 H55C 110.4 .
C56 C55 H55C 11.6 .
C54 C55 H55C 110.2 .
H55A C55 H55C 99.5 .
H55B C55 H55C 119.4 .
C56A C55 H55D 110.1 .
C56 C55 H55D 117.8 .
C54 C55 H55D 110.3 .
H55A C55 H55D 10.7 .
H55B C55 H55D 98.2 .
H55C C55 H55D 108.6 .
C55 C56 H55C 26.9 .
C55 C56 H56A 109.5 .
H55C C56 H56A 107.4 .
C55 C56 H56B 109.5 .
H55C C56 H56B 85.8 .
H56A C56 H56B 109.5 .
C55 C56 H56C 109.5 .
H55C C56 H56C 131.7 .
H56A C56 H56C 109.5 .
H56B C56 H56C 109.5 .
C55 C56A H56D 109.5 .
C55 C56A H56E 109.5 .
H56D C56A H56E 109.5 .
C55 C56A H56F 109.5 .
H56D C56A H56F 109.5 .
H56E C56A H56F 109.5 .
C58 C57 C62 119.7(15) .
C58 C57 C48 119.8(15) .
C62 C57 C48 120.5(16) .
C59 C58 C57 118.4(16) .
C59 C58 H58A 120.8 .
C57 C58 H58A 120.8 .
C60 C59 C58 121.9(17) .
C60 C59 H59A 119.1 .
C58 C59 H59A 119.1 .
C61 C60 C59 119.5(16) .
C61 C60 H60A 120.3 .
C59 C60 H60A 120.3 .
C60 C61 C62 121.2(16) .
C60 C61 H61A 119.4 .
C62 C61 H61A 119.4 .
C61 C62 C57 119.3(16) .
C61 C62 H62A 120.4 .
C57 C62 H62A 120.4 .
C64 C63 C68 119.7(15) .
C64 C63 C50 121.0(14) .
C68 C63 C50 119.2(15) .
C63 C64 C65 120.0(16) .
C63 C64 H64A 120.0 .
C65 C64 H64A 120.0 .
C66 C65 C64 121.0(18) .
C66 C65 H65A 119.5 .
C64 C65 H65A 119.5 .
C65 C66 C67 117.5(16) .
C65 C66 H66A 121.2 .
C67 C66 H66A 121.2 .
C68 C67 C66 123.9(19) .
C68 C67 H67A 118.0 .
C66 C67 H67A 118.0 .
C67 C68 C63 117.5(17) .
C67 C68 H68A 121.2 .
C63 C68 H68A 121.2 .
C70 C69 N8 115.1(15) .
C70 C69 H69A 108.5 .
N8 C69 H69A 108.5 .
C70 C69 H69B 108.5 .
N8 C69 H69B 108.5 .
H69A C69 H69B 107.5 .
C69 C70 C71 113.4(16) .
C69 C70 H70A 108.9 .
C71 C70 H70A 108.9 .
C69 C70 H70B 108.9 .
C71 C70 H70B 108.9 .
H70A C70 H70B 107.7 .
C70 C71 C72 113.6(16) .
C70 C71 H71A 108.8 .
C72 C71 H71A 108.8 .
C70 C71 H71B 108.8 .
C72 C71 H71B 108.8 .
H71A C71 H71B 107.7 .
C71 C72 H72A 109.5 .
C71 C72 H72B 109.5 .
H72A C72 H72B 109.5 .
C71 C72 H72C 109.5 .
H72A C72 H72C 109.5 .
H72B C72 H72C 109.5 .
C74 C73 C78 118.9(16) .
C74 C73 P2 122.4(13) .
C78 C73 P2 118.5(13) .
C73 C74 C75 122.8(17) .
C73 C74 H74A 118.6 .
C75 C74 H74A 118.6 .
C76 C75 C74 116.1(16) .
C76 C75 H75A 122.0 .
C74 C75 H75A 122.0 .
C77 C76 C75 122.1(17) .
C77 C76 H76A 118.9 .
C75 C76 H76A 118.9 .
C76 C77 C78 122.0(17) .
C76 C77 H77A 119.0 .
C78 C77 H77A 119.0 .
C77 C78 C73 118.1(16) .
C77 C78 H78A 121.0 .
C73 C78 H78A 121.0 .
C80 C79 C84 113.2(17) .
C80 C79 P2 120.9(13) .
C84 C79 P2 125.6(13) .
C81 C80 C79 123.3(16) .
C81 C80 H80A 118.3 .
C79 C80 H80A 118.3 .
C82 C81 C80 121.4(18) .
C82 C81 H81A 119.3 .
C80 C81 H81A 119.3 .
C81 C82 C83 119(2) .
C81 C82 H82A 120.4 .
C83 C82 H82A 120.4 .
C82 C83 C84 121.2(18) .
C82 C83 H83A 119.4 .
C84 C83 H83A 119.4 .
C83 C84 C79 121.7(17) .
C83 C84 H84A 119.1 .
C79 C84 H84A 119.1 .
C86 C85 C90 121.1(14) .
C86 C85 P2 123.1(13) .
C90 C85 P2 115.1(12) .
C85 C86 C87 120.4(15) .
C85 C86 H86A 119.8 .
C87 C86 H86A 119.8 .
C88 C87 C86 118.0(16) .
C88 C87 H87A 121.0 .
C86 C87 H87A 121.0 .
C89 C88 C87 118.6(17) .
C89 C88 H88A 120.7 .
C87 C88 H88A 120.7 .
C90 C89 C88 121.4(17) .
C90 C89 H89A 119.3 .
C88 C89 H89A 119.3 .
C89 C90 C85 119.9(16) .
C89 C90 H90A 120.0 .
C85 C90 H90A 120.0 .
C92 C91 N10 103.1(12) .
C92 C91 Rh3 131.5(12) .
N10 C91 Rh3 125.4(13) .
C91 C92 N9 107.5(14) .
C91 C92 H92A 126.2 .
N9 C92 H92A 126.2 .
N9 C93 N10 108.8(16) .
N9 C93 C102 126.0(15) .
N10 C93 C102 125.0(18) .
N10 C94 N11 115.1(14) .
N10 C94 H94A 108.5 .
N11 C94 H94A 108.5 .
N10 C94 H94B 108.5 .
N11 C94 H94B 108.5 .
H94A C94 H94B 107.5 .
N12 C95 N11 101.7(14) .
N12 C95 C108 130.3(16) .
N11 C95 C108 127.9(14) .
N12 C96 C97 107.3(14) .
N12 C96 H96A 126.4 .
C97 C96 H96A 126.4 .
C96 C97 N11 102.8(14) .
C96 C97 Rh3 132.8(12) .
N11 C97 Rh3 124.4(11) .
C99 C98 N9 113.6(17) .
C99 C98 H98A 108.8 .
N9 C98 H98A 108.8 .
C99 C98 H98B 108.8 .
N9 C98 H98B 108.8 .
H98A C98 H98B 107.7 .
C98 C99 C100 113.8(18) .
C98 C99 H99A 108.8 .
C100 C99 H99A 108.8 .
C98 C99 H99B 108.8 .
C100 C99 H99B 108.8 .
H99A C99 H99B 107.7 .
C101 C100 C201 118(3) .
C101 C100 C99 108(2) .
C201 C100 C99 115(3) .
C101 C100 H10E 110.0 .
C201 C100 H10E 95.1 .
C99 C100 H10E 110.0 .
C101 C100 H10F 110.0 .
C201 C100 H10F 13.4 .
C99 C100 H10F 110.0 .
H10E C100 H10F 108.4 .
C101 C100 H10G 97.4 .
C201 C100 H10G 108.5 .
C99 C100 H10G 108.4 .
H10E C100 H10G 14.8 .
H10F C100 H10G 121.5 .
C101 C100 H10H 11.3 .
C201 C100 H10H 108.8 .
C99 C100 H10H 108.6 .
H10E C100 H10H 119.3 .
H10F C100 H10H 99.9 .
H10G C100 H10H 107.6 .
C100 C101 H10H 26.4 .
C100 C101 H10I 109.5 .
H10H C101 H10I 108.6 .
C100 C101 H10K 109.5 .
H10H C101 H10K 130.7 .
H10I C101 H10K 109.5 .
C100 C101 H10L 109.5 .
H10H C101 H10L 85.7 .
H10I C101 H10L 109.5 .
H10K C101 H10L 109.5 .
C100 C201 H20B 109.5 .
C100 C201 H20C 109.5 .
H20B C201 H20C 109.5 .
C100 C201 H20D 109.5 .
H20B C201 H20D 109.5 .
H20C C201 H20D 109.5 .
C107 C102 C103 121.7(15) .
C107 C102 C93 121.9(13) .
C103 C102 C93 116.4(15) .
C104 C103 C102 119.6(17) .
C104 C103 H103 120.2 .
C102 C103 H103 120.2 .
C103 C104 C105 119.1(17) .
C103 C104 H104 120.4 .
C105 C104 H104 120.4 .
C106 C105 C104 120.4(15) .
C106 C105 H105 119.8 .
C104 C105 H105 119.8 .
C105 C106 C107 120.7(15) .
C105 C106 H106 119.7 .
C107 C106 H106 119.7 .
C102 C107 C106 118.5(14) .
C102 C107 H107 120.7 .
C106 C107 H107 120.7 .
C113 C108 C109 120.1(15) .
C113 C108 C95 120.1(15) .
C109 C108 C95 119.7(16) .
C110 C109 C108 119.0(17) .
C110 C109 H109 120.5 .
C108 C109 H109 120.5 .
C111 C110 C109 118.3(16) .
C111 C110 H110 120.9 .
C109 C110 H110 120.9 .
C110 C111 C112 124.5(17) .
C110 C111 H111 117.7 .
C112 C111 H111 117.7 .
C113 C112 C111 115.6(17) .
C113 C112 H112 122.2 .
C111 C112 H112 122.2 .
C108 C113 C112 122.2(16) .
C108 C113 H113 118.9 .
C112 C113 H113 118.9 .
N12 C114 C115 108.0(18) .
N12 C114 H11G 110.1 .
C115 C114 H11G 110.1 .
N12 C114 H11H 110.1 .
C115 C114 H11H 110.1 .
H11G C114 H11H 108.4 .
C116 C115 C114 118(2) .
C116 C115 H11I 107.8 .
C114 C115 H11I 107.8 .
C116 C115 H11J 107.8 .
C114 C115 H11J 107.8 .
H11I C115 H11J 107.2 .
C115 C116 C117 118(2) .
C115 C116 H11K 107.9 .
C117 C116 H11K 107.9 .
C115 C116 H11L 107.9 .
C117 C116 H11L 107.9 .
H11K C116 H11L 107.2 .
C116 C117 H11M 109.5 .
C116 C117 H11N 109.5 .
H11M C117 H11N 109.5 .
C116 C117 H11O 109.5 .
H11M C117 H11O 109.5 .
H11N C117 H11O 109.5 .
C123 C118 C119 116.0(14) .
C123 C118 P3 123.2(11) .
C119 C118 P3 119.7(11) .
C120 C119 C118 125.4(16) .
C120 C119 H119 117.3 .
C118 C119 H119 117.3 .
C119 C120 C121 116.6(16) .
C119 C120 H120 121.7 .
C121 C120 H120 121.7 .
C122 C121 C120 119.2(19) .
C122 C121 H121 120.4 .
C120 C121 H121 120.4 .
C121 C122 C123 123.8(18) .
C121 C122 H122 118.1 .
C123 C122 H122 118.1 .
C118 C123 C122 118.8(15) .
C118 C123 H123 120.6 .
C122 C123 H123 120.6 .
C125 C124 C129 116.7(15) .
C125 C124 P3 119.6(13) .
C129 C124 P3 122.6(13) .
C124 C125 C126 125.7(17) .
C124 C125 H125 117.1 .
C126 C125 H125 117.1 .
C125 C126 C127 115.8(19) .
C125 C126 H126 122.1 .
C127 C126 H126 122.1 .
C128 C127 C126 120.0(17) .
C128 C127 H127 120.0 .
C126 C127 H127 120.0 .
C127 C128 C129 122.3(18) .
C127 C128 H128 118.9 .
C129 C128 H128 118.9 .
C128 C129 C124 119.3(17) .
C128 C129 H129 120.4 .
C124 C129 H129 120.4 .
C135 C130 C131 120.2(15) .
C135 C130 P3 124.1(12) .
C131 C130 P3 115.6(12) .
C132 C131 C130 118.7(17) .
C132 C131 H131 120.7 .
C130 C131 H131 120.7 .
C131 C132 C133 122(2) .
C131 C132 H132 118.8 .
C133 C132 H132 118.8 .
C132 C133 C134 119(2) .
C132 C133 H133 120.5 .
C134 C133 H133 120.5 .
C133 C134 C135 122.4(18) .
C133 C134 H134 118.8 .
C135 C134 H134 118.8 .
C134 C135 C130 117.2(16) .
C134 C135 H135 121.4 .
C130 C135 H135 121.4 .
C137 C136 Cl10 117(2) .
C137 C136 H13B 108.0 .
Cl10 C136 H13B 108.0 .
C137 C136 H13C 108.0 .
Cl10 C136 H13C 108.0 .
H13B C136 H13C 107.2 .
C136 C137 Cl11 117(2) .
C136 C137 H13D 108.0 .
Cl11 C137 H13D 108.0 .
C136 C137 H13E 108.0 .
Cl11 C137 H13E 108.0 .
H13D C137 H13E 107.3 .
C139 C138 Cl12 108(3) .
C139 C138 H13F 110.2 .
Cl12 C138 H13F 110.2 .
C139 C138 H13G 110.2 .
Cl12 C138 H13G 110.2 .
H13F C138 H13G 108.5 .
C138 C139 Cl13 104(3) .
C138 C139 H13H 110.9 .
Cl13 C139 H13H 110.9 .
C138 C139 H13I 110.9 .
Cl13 C139 H13I 110.9 .
H13H C139 H13I 108.9 .
C141 C140 Cl14 122(5) .
C141 C140 H14B 106.7 .
Cl14 C140 H14B 106.7 .
C141 C140 H14C 106.7 .
Cl14 C140 H14C 106.7 .
H14B C140 H14C 106.6 .
C140 C141 Cl15 122(5) .
C140 C141 H14D 106.9 .
Cl15 C141 H14D 106.9 .
C140 C141 H14E 106.9 .
Cl15 C141 H14E 106.9 .
H14D C141 H14E 106.7 .
C143 C142 Cl16 97.9(15) .
C143 C142 H14F 112.2 .
Cl16 C142 H14F 112.2 .
C143 C142 H14G 112.2 .
Cl16 C142 H14G 112.2 .
H14F C142 H14G 109.8 .
C142 C143 Cl17 96.8(14) .
C142 C143 H14H 112.4 .
Cl17 C143 H14H 112.4 .
C142 C143 H14I 112.4 .
Cl17 C143 H14I 112.4 .
H14H C143 H14I 110.0 .
C149 C149 Cl18 106(3) 2_655
C149 C149 H14J 110.6 2_655
Cl18 C149 H14J 110.6 .
C149 C149 H14K 110.6 2_655
Cl18 C149 H14K 110.6 .
H14J C149 H14K 108.8 .
C3 N1 C2 109.8(12) .
C3 N1 C8 125.0(13) .
C2 N1 C8 124.3(14) .
C1 N2 C3 113.0(14) .
C1 N2 C4 122.7(12) .
C3 N2 C4 122.8(14) .
C5 N3 C7 113.9(12) .
C5 N3 C4 122.0(13) .
C7 N3 C4 122.1(12) .
C5 N4 C6 112.5(13) .
C5 N4 C24 121.7(15) .
C6 N4 C24 125.7(14) .
C48 N5 C47 103.8(15) .
C48 N5 C53 125.7(17) .
C47 N5 C53 128.7(17) .
C48 N6 C46 119.3(13) .
C48 N6 C49 119.7(12) .
C46 N6 C49 119.5(13) .
C52 N7 C50 110.5(14) .
C52 N7 C49 126.7(13) .
C50 N7 C49 121.8(12) .
C50 N8 C51 108.6(14) .
C50 N8 C69 125.5(13) .
C51 N8 C69 125.9(14) .
C93 N9 C92 108.6(14) .
C93 N9 C98 129.6(15) .
C92 N9 C98 121.5(16) .
C93 N10 C91 111.9(15) .
C93 N10 C94 125.1(15) .
C91 N10 C94 121.9(13) .
C95 N11 C97 113.3(12) .
C95 N11 C94 125.7(13) .
C97 N11 C94 120.0(14) .
C95 N12 C96 114.6(14) .
C95 N12 C114 122.9(16) .
C96 N12 C114 122.3(14) .
C34 P1 C40 98.9(8) .
C34 P1 C28 98.6(7) .
C40 P1 C28 108.3(7) .
C34 P1 Rh1 121.3(6) .
C40 P1 Rh1 113.8(5) .
C28 P1 Rh1 114.0(5) .
C79 P2 C73 107.3(8) .
C79 P2 C85 98.4(7) .
C73 P2 C85 100.1(8) .
C79 P2 Rh2 114.2(5) .
C73 P2 Rh2 114.7(6) .
C85 P2 Rh2 120.0(5) .
C118 P3 C124 109.2(7) .
C118 P3 C130 100.4(7) .
C124 P3 C130 95.7(8) .
C118 P3 Rh3 112.8(6) .
C124 P3 Rh3 115.7(5) .
C130 P3 Rh3 120.9(5) .
C7 Rh1 C1 88.4(7) .
C7 Rh1 P1 93.1(5) .
C1 Rh1 P1 93.4(5) .
C7 Rh1 Cl3 89.5(5) .
C1 Rh1 Cl3 176.3(5) .
P1 Rh1 Cl3 89.64(15) .
C7 Rh1 Cl2 87.6(5) .
C1 Rh1 Cl2 87.8(5) .
P1 Rh1 Cl2 178.58(16) .
Cl3 Rh1 Cl2 89.11(13) .
C7 Rh1 Cl1 176.4(5) .
C1 Rh1 Cl1 88.2(5) .
P1 Rh1 Cl1 87.94(15) .
Cl3 Rh1 Cl1 93.97(14) .
Cl2 Rh1 Cl1 91.47(13) .
C46 Rh2 C52 88.7(7) .
C46 Rh2 P2 96.6(5) .
C52 Rh2 P2 95.8(4) .
C46 Rh2 Cl6 88.4(5) .
C52 Rh2 Cl6 174.0(4) .
P2 Rh2 Cl6 89.73(15) .
C46 Rh2 Cl5 85.7(5) .
C52 Rh2 Cl5 86.6(4) .
P2 Rh2 Cl5 176.71(15) .
Cl6 Rh2 Cl5 87.99(15) .
C46 Rh2 Cl4 175.4(5) .
C52 Rh2 Cl4 87.6(5) .
P2 Rh2 Cl4 86.46(16) .
Cl6 Rh2 Cl4 95.03(15) .
Cl5 Rh2 Cl4 91.37(15) .
C97 Rh3 C91 89.6(7) .
C97 Rh3 P3 95.0(5) .
C91 Rh3 P3 94.1(5) .
C97 Rh3 Cl8 174.5(5) .
C91 Rh3 Cl8 88.0(5) .
P3 Rh3 Cl8 90.13(16) .
C97 Rh3 Cl9 85.8(5) .
C91 Rh3 Cl9 88.0(4) .
P3 Rh3 Cl9 177.77(14) .
Cl8 Rh3 Cl9 89.13(16) .
C97 Rh3 Cl7 89.2(5) .
C91 Rh3 Cl7 178.4(5) .
P3 Rh3 Cl7 86.96(14) .
Cl8 Rh3 Cl7 93.14(14) .
Cl9 Rh3 Cl7 90.97(14) .
C147 O1 C146 100(3) .
C146 C145 H14L 109.5 .
C146 C145 H14M 109.5 .
H14L C145 H14M 109.5 .
C146 C145 H14N 109.5 .
H14L C145 H14N 109.5 .
H14M C145 H14N 109.5 .
O1 C146 C145 93(3) .
O1 C146 H14O 113.0 .
C145 C146 H14O 113.0 .
O1 C146 H14P 113.0 .
C145 C146 H14P 113.0 .
H14O C146 H14P 110.4 .
O1 C147 C148 104(3) .
O1 C147 H14Q 110.9 .
C148 C147 H14Q 110.9 .
O1 C147 H14R 110.9 .
C148 C147 H14R 110.9 .
H14Q C147 H14R 108.9 .
C147 C148 H14S 109.5 .
C147 C148 H14T 109.5 .
H14S C148 H14T 109.5 .
C147 C148 H14U 109.5 .
H14S C148 H14U 109.5 .
H14T C148 H14U 109.5 .
C153 O2 C152 106(3) .
C152 C151 H15B 109.5 .
C152 C151 H15C 109.5 .
H15B C151 H15C 109.5 .
C152 C151 H15D 109.5 .
H15B C151 H15D 109.5 .
H15C C151 H15D 109.5 .
C151 C152 O2 94(4) .
C151 C152 H15E 113.0 .
O2 C152 H15E 113.0 .
C151 C152 H15F 113.0 .
O2 C152 H15F 113.0 .
H15E C152 H15F 110.4 .
O2 C153 C154 116(4) .
O2 C153 H15G 108.3 .
C154 C153 H15G 108.3 .
O2 C153 H15H 108.3 .
C154 C153 H15H 108.3 .
H15G C153 H15H 107.4 .
C153 C154 H15I 109.5 .
C153 C154 H15J 109.5 .
H15I C154 H15J 109.5 .
C153 C154 H15K 109.5 .
H15I C154 H15K 109.5 .
H15J C154 H15K 109.5 .

loop_
_geom_bond_atom_site_label_1
_geom_bond_atom_site_label_2
_geom_bond_distance
_geom_bond_site_symmetry_2
C1 N2 1.376(19) .
C1 C2 1.414(19) .
C1 Rh1 1.995(14) .
C2 N1 1.367(18) .
C2 H2A 0.9500 .
C3 N1 1.350(19) .
C3 N2 1.380(16) .
C3 C12 1.44(2) .
C4 N2 1.447(19) .
C4 N3 1.504(17) .
C4 H4A 0.9900 .
C4 H4B 0.9900 .
C5 N4 1.350(18) .
C5 N3 1.399(19) .
C5 C18 1.42(2) .
C6 N4 1.37(2) .
C6 C7 1.38(2) .
C6 H6A 0.9500 .
C7 N3 1.401(19) .
C7 Rh1 1.988(17) .
C8 N1 1.508(17) .
C8 C9 1.52(2) .
C8 H8A 0.9900 .
C8 H8B 0.9900 .
C9 C10 1.49(2) .
C9 H9A 0.9900 .
C9 H9B 0.9900 .
C10 C11 1.47(3) .
C10 H10A 0.9900 .
C10 H10B 0.9900 .
C11 H11A 0.9800 .
C11 H11B 0.9800 .
C11 H11C 0.9800 .
C12 C13 1.364(19) .
C12 C17 1.42(2) .
C13 C14 1.33(2) .
C13 H13A 0.9500 .
C14 C15 1.41(2) .
C14 H14A 0.9500 .
C15 C16 1.37(2) .
C15 H15A 0.9500 .
C16 C17 1.32(2) .
C16 H16A 0.9500 .
C17 H17A 0.9500 .
C18 C19 1.37(2) .
C18 C23 1.38(2) .
C19 C20 1.38(2) .
C19 H19A 0.9500 .
C20 C21 1.45(2) .
C20 H20A 0.9500 .
C21 C22 1.34(2) .
C21 H21A 0.9500 .
C22 C23 1.40(2) .
C22 H22A 0.9500 .
C23 H23A 0.9500 .
C24 C25 1.48(3) .
C24 N4 1.51(2) .
C24 H24A 0.9900 .
C24 H24B 0.9900 .
C25 C26 1.53(2) .
C25 H25A 0.9900 .
C25 H25B 0.9900 .
C26 C27 1.50(3) .
C26 H26A 0.9900 .
C26 H26B 0.9900 .
C27 H27A 0.9800 .
C27 H27B 0.9800 .
C27 H27C 0.9800 .
C28 C33 1.40(2) .
C28 C29 1.420(19) .
C28 P1 1.832(15) .
C29 C30 1.37(2) .
C29 H29A 0.9500 .
C30 C31 1.40(2) .
C30 H30A 0.9500 .
C31 C32 1.39(2) .
C31 H31A 0.9500 .
C32 C33 1.44(2) .
C32 H32A 0.9500 .
C33 H33A 0.9500 .
C34 C39 1.37(2) .
C34 C35 1.39(2) .
C34 P1 1.813(18) .
C35 C36 1.43(2) .
C35 H35A 0.9500 .
C36 C37 1.36(2) .
C36 H36A 0.9500 .
C37 C38 1.42(2) .
C37 H37A 0.9500 .
C38 C39 1.40(2) .
C38 H38A 0.9500 .
C39 H39A 0.9500 .
C40 C45 1.38(2) .
C40 C41 1.41(2) .
C40 P1 1.815(15) .
C41 C42 1.40(2) .
C41 H41A 0.9500 .
C42 C43 1.35(2) .
C42 H42A 0.9500 .
C43 C44 1.41(3) .
C43 H43A 0.9500 .
C44 C45 1.43(2) .
C44 H44A 0.9500 .
C45 H45A 0.9500 .
C46 C47 1.40(2) .
C46 N6 1.404(17) .
C46 Rh2 1.865(16) .
C47 N5 1.407(19) .
C47 H47A 0.9500 .
C48 N6 1.35(2) .
C48 N5 1.392(18) .
C48 C57 1.44(2) .
C49 N7 1.421(19) .
C49 N6 1.467(18) .
C49 H49A 0.9900 .
C49 H49B 0.9900 .
C50 N8 1.315(19) .
C50 N7 1.389(18) .
C50 C63 1.49(2) .
C51 C52 1.36(2) .
C51 N8 1.387(18) .
C51 H51A 0.9500 .
C52 N7 1.378(17) .
C52 Rh2 1.986(15) .
C53 C54 1.44(3) .
C53 N5 1.49(3) .
C53 H53A 0.9900 .
C53 H53B 0.9900 .
C54 C55 1.56(3) .
C54 H54A 0.9900 .
C54 H54B 0.9900 .
C55 C56A 1.29(5) .
C55 C56 1.33(5) .
C55 H55A 0.9900 .
C55 H55B 0.9900 .
C55 H55C 0.9700 .
C55 H55D 0.9700 .
C56 H55C 0.4310 .
C56 H56A 0.9800 .
C56 H56B 0.9800 .
C56 H56C 0.9800 .
C56A H56D 0.9800 .
C56A H56E 0.9800 .
C56A H56F 0.9800 .
C57 C58 1.41(2) .
C57 C62 1.43(2) .
C58 C59 1.40(2) .
C58 H58A 0.9500 .
C59 C60 1.39(2) .
C59 H59A 0.9500 .
C60 C61 1.38(2) .
C60 H60A 0.9500 .
C61 C62 1.39(2) .
C61 H61A 0.9500 .
C62 H62A 0.9500 .
C63 C64 1.35(2) .
C63 C68 1.47(2) .
C64 C65 1.40(2) .
C64 H64A 0.9500 .
C65 C66 1.39(2) .
C65 H65A 0.9500 .
C66 C67 1.39(3) .
C66 H66A 0.9500 .
C67 C68 1.33(2) .
C67 H67A 0.9500 .
C68 H68A 0.9500 .
C69 C70 1.46(2) .
C69 N8 1.49(2) .
C69 H69A 0.9900 .
C69 H69B 0.9900 .
C70 C71 1.51(2) .
C70 H70A 0.9900 .
C70 H70B 0.9900 .
C71 C72 1.55(3) .
C71 H71A 0.9900 .
C71 H71B 0.9900 .
C72 H72A 0.9800 .
C72 H72B 0.9800 .
C72 H72C 0.9800 .
C73 C74 1.34(2) .
C73 C78 1.44(2) .
C73 P2 1.831(17) .
C74 C75 1.43(2) .
C74 H74A 0.9500 .
C75 C76 1.40(2) .
C75 H75A 0.9500 .
C76 C77 1.32(2) .
C76 H76A 0.9500 .
C77 C78 1.39(2) .
C77 H77A 0.9500 .
C78 H78A 0.9500 .
C79 C80 1.41(2) .
C79 C84 1.45(2) .
C79 P2 1.810(19) .
C80 C81 1.37(2) .
C80 H80A 0.9500 .
C81 C82 1.36(2) .
C81 H81A 0.9500 .
C82 C83 1.37(2) .
C82 H82A 0.9500 .
C83 C84 1.38(2) .
C83 H83A 0.9500 .
C84 H84A 0.9500 .
C85 C86 1.36(2) .
C85 C90 1.38(2) .
C85 P2 1.855(15) .
C86 C87 1.44(2) .
C86 H86A 0.9500 .
C87 C88 1.43(2) .
C87 H87A 0.9500 .
C88 C89 1.40(2) .
C88 H88A 0.9500 .
C89 C90 1.38(2) .
C89 H89A 0.9500 .
C90 H90A 0.9500 .
C91 C92 1.37(2) .
C91 N10 1.379(18) .
C91 Rh3 1.994(15) .
C92 N9 1.425(17) .
C92 H92A 0.9500 .
C93 N9 1.27(2) .
C93 N10 1.331(18) .
C93 C102 1.54(2) .
C94 N10 1.40(2) .
C94 N11 1.482(17) .
C94 H94A 0.9900 .
C94 H94B 0.9900 .
C95 N12 1.340(18) .
C95 N11 1.37(2) .
C95 C108 1.44(2) .
C96 N12 1.352(19) .
C96 C97 1.38(2) .
C96 H96A 0.9500 .
C97 N11 1.416(18) .
C97 Rh3 1.992(16) .
C98 C99 1.47(3) .
C98 N9 1.48(2) .
C98 H98A 0.9900 .
C98 H98B 0.9900 .
C99 C100 1.53(3) .
C99 H99A 0.9900 .
C99 H99B 0.9900 .
C100 C101 1.33(4) .
C100 C201 1.51(4) .
C100 H10E 0.9900 .
C100 H10F 0.9900 .
C100 H10G 0.9700 .
C100 H10H 0.9700 .
C101 H10H 0.4271 .
C101 H10I 0.9800 .
C101 H10K 0.9800 .
C101 H10L 0.9800 .
C201 H20B 0.9800 .
C201 H20C 0.9800 .
C201 H20D 0.9800 .
C102 C107 1.38(2) .
C102 C103 1.39(2) .
C103 C104 1.39(2) .
C103 H103 0.9500 .
C104 C105 1.42(2) .
C104 H104 0.9500 .
C105 C106 1.37(2) .
C105 H105 0.9500 .
C106 C107 1.401(19) .
C106 H106 0.9500 .
C107 H107 0.9500 .
C108 C113 1.38(2) .
C108 C109 1.40(2) .
C109 C110 1.40(2) .
C109 H109 0.9500 .
C110 C111 1.37(2) .
C110 H110 0.9500 .
C111 C112 1.39(2) .
C111 H111 0.9500 .
C112 C113 1.39(2) .
C112 H112 0.9500 .
C113 H113 0.9500 .
C114 N12 1.54(3) .
C114 C115 1.551(17) .
C114 H11G 0.9900 .
C114 H11H 0.9900 .
C115 C116 1.433(17) .
C115 H11I 0.9900 .
C115 H11J 0.9900 .
C116 C117 1.447(17) .
C116 H11K 0.9900 .
C116 H11L 0.9900 .
C117 H11M 0.9800 .
C117 H11N 0.9800 .
C117 H11O 0.9800 .
C118 C123 1.38(2) .
C118 C119 1.424(19) .
C118 P3 1.801(14) .
C119 C120 1.36(2) .
C119 H119 0.9500 .
C120 C121 1.40(3) .
C120 H120 0.9500 .
C121 C122 1.36(2) .
C121 H121 0.9500 .
C122 C123 1.39(2) .
C122 H122 0.9500 .
C123 H123 0.9500 .
C124 C125 1.37(2) .
C124 C129 1.45(2) .
C124 P3 1.812(17) .
C125 C126 1.39(2) .
C125 H125 0.9500 .
C126 C127 1.47(2) .
C126 H126 0.9500 .
C127 C128 1.36(2) .
C127 H127 0.9500 .
C128 C129 1.39(2) .
C128 H128 0.9500 .
C129 H129 0.9500 .
C130 C135 1.40(2) .
C130 C131 1.40(2) .
C130 P3 1.862(16) .
C131 C132 1.36(2) .
C131 H131 0.9500 .
C132 C133 1.36(2) .
C132 H132 0.9500 .
C133 C134 1.36(2) .
C133 H133 0.9500 .
C134 C135 1.38(2) .
C134 H134 0.9500 .
C135 H135 0.9500 .
C136 C137 1.39(3) .
C136 Cl10 1.70(3) .
C136 H13B 0.9900 .
C136 H13C 0.9900 .
C137 Cl11 1.84(3) .
C137 H13D 0.9900 .
C137 H13E 0.9900 .
C138 C139 1.46(4) .
C138 Cl12 1.81(3) .
C138 H13F 0.9900 .
C138 H13G 0.9900 .
C139 Cl13 1.83(3) .
C139 H13H 0.9900 .
C139 H13I 0.9900 .
C140 C141 1.33(6) .
C140 Cl14 1.67(5) .
C140 H14B 0.9900 .
C140 H14C 0.9900 .
C141 Cl15 1.63(6) .
C141 H14D 0.9900 .
C141 H14E 0.9900 .
C142 C143 1.424(18) .
C142 Cl16 1.892(17) .
C142 H14F 0.9900 .
C142 H14G 0.9900 .
C143 Cl17 1.929(17) .
C143 H14H 0.9900 .
C143 H14I 0.9900 .
C149 C149 1.24(6) 2_655
C149 Cl18 1.883(18) .
C149 H14J 0.9900 .
C149 H14K 0.9900 .
Cl1 Rh1 2.480(4) .
Cl2 Rh1 2.465(4) .
Cl3 Rh1 2.464(4) .
Cl4 Rh2 2.483(5) .
Cl5 Rh2 2.449(4) .
Cl6 Rh2 2.444(4) .
Cl7 Rh3 2.485(4) .
Cl8 Rh3 2.425(5) .
Cl9 Rh3 2.455(4) .
P1 Rh1 2.282(5) .
P2 Rh2 2.279(4) .
P3 Rh3 2.283(4) .
O1 C147 1.432(18) .
O1 C146 1.456(18) .
C145 C146 1.517(19) .
C145 H14L 0.9800 .
C145 H14M 0.9800 .
C145 H14N 0.9800 .
C146 H14O 0.9900 .
C146 H14P 0.9900 .
C147 C148 1.495(18) .
C147 H14Q 0.9900 .
C147 H14R 0.9900 .
C148 H14S 0.9800 .
C148 H14T 0.9800 .
C148 H14U 0.9800 .
O2 C153 1.415(19) .
O2 C152 1.465(19) .
C151 C152 1.46(2) .
C151 H15B 0.9800 .
C151 H15C 0.9800 .
C151 H15D 0.9800 .
C152 H15E 0.9900 .
C152 H15F 0.9900 .
C153 C154 1.50(2) .
C153 H15G 0.9900 .
C153 H15H 0.9900 .
C154 H15I 0.9800 .
C154 H15J 0.9800 .
C154 H15K 0.9800 .

loop_
_geom_torsion_atom_site_label_1
_geom_torsion_atom_site_label_2
_geom_torsion_atom_site_label_3
_geom_torsion_atom_site_label_4
_geom_torsion
N2 C1 C2 N1 0.0(16)
Rh1 C1 C2 N1 173.1(11)
N4 C6 C7 N3 0.5(16)
N4 C6 C7 Rh1 -177.9(12)
N1 C8 C9 C10 -64(2)
C8 C9 C10 C11 -65(2)
N1 C3 C12 C13 55(2)
N2 C3 C12 C13 -117.9(17)
N1 C3 C12 C17 -126.6(17)
N2 C3 C12 C17 61(2)
C17 C12 C13 C14 -3(2)
C3 C12 C13 C14 175.5(15)
C12 C13 C14 C15 1(2)
C13 C14 C15 C16 2(2)
C14 C15 C16 C17 -3(2)
C15 C16 C17 C12 1(2)
C13 C12 C17 C16 2(2)
C3 C12 C17 C16 -176.5(15)
N4 C5 C18 C19 -67(2)
N3 C5 C18 C19 113.5(18)
N4 C5 C18 C23 110(2)
N3 C5 C18 C23 -70(2)
C23 C18 C19 C20 4(2)
C5 C18 C19 C20 -179.7(14)
C18 C19 C20 C21 -4(2)
C19 C20 C21 C22 3(2)
C20 C21 C22 C23 -3(2)
C19 C18 C23 C22 -3(2)
C5 C18 C23 C22 -179.8(14)
C21 C22 C23 C18 3(2)
N4 C24 C25 C26 -171.4(17)
C24 C25 C26 C27 68(3)
C33 C28 C29 C30 0(2)
P1 C28 C29 C30 -175.3(14)
C28 C29 C30 C31 0(3)
C29 C30 C31 C32 0(3)
C30 C31 C32 C33 1(3)
C29 C28 C33 C32 2(2)
P1 C28 C33 C32 175.9(13)
C31 C32 C33 C28 -2(3)
C39 C34 C35 C36 -6(2)
P1 C34 C35 C36 178.9(11)
C34 C35 C36 C37 2(2)
C35 C36 C37 C38 2(3)
C36 C37 C38 C39 -3(3)
C35 C34 C39 C38 5(3)
P1 C34 C39 C38 -179.6(13)
C37 C38 C39 C34 0(3)
C45 C40 C41 C42 2(2)
P1 C40 C41 C42 171.1(13)
C40 C41 C42 C43 2(3)
C41 C42 C43 C44 -4(3)
C42 C43 C44 C45 1(3)
C41 C40 C45 C44 -5(2)
P1 C40 C45 C44 -174.1(12)
C43 C44 C45 C40 4(2)
N6 C46 C47 N5 7.0(16)
Rh2 C46 C47 N5 -179.3(11)
N8 C51 C52 N7 0.3(17)
N8 C51 C52 Rh2 177.8(11)
N5 C53 C54 C55 178(2)
C53 C54 C55 C56A -41(4)
C53 C54 C55 C56 67(4)
N6 C48 C57 C58 113(2)
N5 C48 C57 C58 -60(2)
N6 C48 C57 C62 -64(2)
N5 C48 C57 C62 122.4(19)
C62 C57 C58 C59 3(3)
C48 C57 C58 C59 -173.8(17)
C57 C58 C59 C60 -4(3)
C58 C59 C60 C61 1(3)
C59 C60 C61 C62 2(3)
C60 C61 C62 C57 -3(3)
C58 C57 C62 C61 0(3)
C48 C57 C62 C61 177.2(17)
N8 C50 C63 C64 -128.5(18)
N7 C50 C63 C64 59(2)
N8 C50 C63 C68 54(2)
N7 C50 C63 C68 -119.0(18)
C68 C63 C64 C65 0(2)
C50 C63 C64 C65 -177.1(14)
C63 C64 C65 C66 0(3)
C64 C65 C66 C67 -3(3)
C65 C66 C67 C68 6(3)
C66 C67 C68 C63 -6(3)
C64 C63 C68 C67 3(2)
C50 C63 C68 C67 -179.5(15)
N8 C69 C70 C71 178.2(14)
C69 C70 C71 C72 -176.4(16)
C78 C73 C74 C75 2(3)
P2 C73 C74 C75 176.7(13)
C73 C74 C75 C76 0(3)
C74 C75 C76 C77 -2(3)
C75 C76 C77 C78 1(3)
C76 C77 C78 C73 1(3)
C74 C73 C78 C77 -2(3)
P2 C73 C78 C77 -177.2(13)
C84 C79 C80 C81 -1(2)
P2 C79 C80 C81 -175.7(14)
C79 C80 C81 C82 1(3)
C80 C81 C82 C83 0(3)
C81 C82 C83 C84 -1(3)
C82 C83 C84 C79 2(3)
C80 C79 C84 C83 -1(2)
P2 C79 C84 C83 174.2(14)
C90 C85 C86 C87 -2(3)
P2 C85 C86 C87 -171.9(14)
C85 C86 C87 C88 2(3)
C86 C87 C88 C89 -5(3)
C87 C88 C89 C90 8(3)
C88 C89 C90 C85 -8(3)
C86 C85 C90 C89 5(3)
P2 C85 C90 C89 175.6(15)
N10 C91 C92 N9 -1.1(15)
Rh3 C91 C92 N9 179.9(11)
N12 C96 C97 N11 -1.7(18)
N12 C96 C97 Rh3 -179.7(13)
N9 C98 C99 C100 -177.6(18)
C98 C99 C100 C101 65(3)
C98 C99 C100 C201 -69(3)
N9 C93 C102 C107 -116(2)
N10 C93 C102 C107 69(2)
N9 C93 C102 C103 61(2)
N10 C93 C102 C103 -113.0(19)
C107 C102 C103 C104 1(3)
C93 C102 C103 C104 -176.8(18)
C102 C103 C104 C105 -2(3)
C103 C104 C105 C106 1(3)
C104 C105 C106 C107 2(3)
C103 C102 C107 C106 1(3)
C93 C102 C107 C106 178.9(15)
C105 C106 C107 C102 -3(2)
N12 C95 C108 C113 -62(2)
N11 C95 C108 C113 120.1(18)
N12 C95 C108 C109 117.5(19)
N11 C95 C108 C109 -60(2)
C113 C108 C109 C110 -4(2)
C95 C108 C109 C110 176.5(14)
C108 C109 C110 C111 6(2)
C109 C110 C111 C112 -4(2)
C110 C111 C112 C113 1(2)
C109 C108 C113 C112 1(2)
C95 C108 C113 C112 -179.8(14)
C111 C112 C113 C108 1(2)
N12 C114 C115 C116 -161(2)
C114 C115 C116 C117 -175(2)
C123 C118 C119 C120 -5(3)
P3 C118 C119 C120 -172.7(15)
C118 C119 C120 C121 4(3)
C119 C120 C121 C122 -1(3)
C120 C121 C122 C123 0(3)
C119 C118 C123 C122 3(3)
P3 C118 C123 C122 170.9(15)
C121 C122 C123 C118 -1(3)
C129 C124 C125 C126 5(2)
P3 C124 C125 C126 173.3(13)
C124 C125 C126 C127 -2(3)
C125 C126 C127 C128 -1(2)
C126 C127 C128 C129 0(3)
C127 C128 C129 C124 2(2)
C125 C124 C129 C128 -5(2)
P3 C124 C129 C128 -173.1(11)
C135 C130 C131 C132 3(3)
P3 C130 C131 C132 -176.4(15)
C130 C131 C132 C133 -1(3)
C131 C132 C133 C134 0(3)
C132 C133 C134 C135 -1(3)
C133 C134 C135 C130 3(3)
C131 C130 C135 C134 -4(3)
P3 C130 C135 C134 175.6(14)
Cl10 C136 C137 Cl11 46(4)
Cl12 C138 C139 Cl13 76(2)
Cl14 C140 C141 Cl15 -46(7)
Cl16 C142 C143 Cl17 176.2(13)
N2 C3 N1 C2 -0.9(16)
C12 C3 N1 C2 -174.8(14)
N2 C3 N1 C8 -170.5(12)
C12 C3 N1 C8 16(2)
C1 C2 N1 C3 0.6(17)
C1 C2 N1 C8 170.3(13)
C9 C8 N1 C3 -108.4(17)
C9 C8 N1 C2 83.5(18)
C2 C1 N2 C3 -0.6(16)
Rh1 C1 N2 C3 -174.3(10)
C2 C1 N2 C4 166.1(12)
Rh1 C1 N2 C4 -8(2)
N1 C3 N2 C1 1.0(16)
C12 C3 N2 C1 174.9(14)
N1 C3 N2 C4 -165.7(13)
C12 C3 N2 C4 8(2)
N3 C4 N2 C1 51.8(18)
N3 C4 N2 C3 -142.9(13)
N4 C5 N3 C7 2.8(16)
C18 C5 N3 C7 -177.7(15)
N4 C5 N3 C4 166.7(12)
C18 C5 N3 C4 -14(2)
C6 C7 N3 C5 -2.1(16)
Rh1 C7 N3 C5 176.5(11)
C6 C7 N3 C4 -166.0(12)
Rh1 C7 N3 C4 12.6(19)
N2 C4 N3 C5 142.7(13)
N2 C4 N3 C7 -54.6(17)
N3 C5 N4 C6 -2.4(16)
C18 C5 N4 C6 178.2(16)
N3 C5 N4 C24 175.9(14)
C18 C5 N4 C24 -4(3)
C7 C6 N4 C5 1.2(18)
C7 C6 N4 C24 -176.9(15)
C25 C24 N4 C5 105(2)
C25 C24 N4 C6 -77(2)
N6 C48 N5 C47 0.1(14)
C57 C48 N5 C47 175.1(14)
N6 C48 N5 C53 165.7(17)
C57 C48 N5 C53 -19(3)
C46 C47 N5 C48 -4.9(17)
C46 C47 N5 C53 -170.0(18)
C54 C53 N5 C48 122(2)
C54 C53 N5 C47 -76(3)
N5 C48 N6 C46 4.9(17)
C57 C48 N6 C46 -169.8(15)
N5 C48 N6 C49 171.0(11)
C57 C48 N6 C49 -4(2)
C47 C46 N6 C48 -7.1(16)
Rh2 C46 N6 C48 178.8(11)
C47 C46 N6 C49 -173.3(12)
Rh2 C46 N6 C49 13(2)
N7 C49 N6 C48 145.7(13)
N7 C49 N6 C46 -48.2(17)
C51 C52 N7 C50 -0.5(16)
Rh2 C52 N7 C50 -178.3(10)
C51 C52 N7 C49 168.7(14)
Rh2 C52 N7 C49 -9(2)
N8 C50 N7 C52 0.5(16)
C63 C50 N7 C52 174.7(14)
N8 C50 N7 C49 -169.3(13)
C63 C50 N7 C49 5(2)
N6 C49 N7 C52 47.5(19)
N6 C49 N7 C50 -144.5(13)
N7 C50 N8 C51 -0.3(16)
C63 C50 N8 C51 -174.3(15)
N7 C50 N8 C69 -178.3(13)
C63 C50 N8 C69 8(2)
C52 C51 N8 C50 0.0(18)
C52 C51 N8 C69 178.0(14)
C70 C69 N8 C50 -112.8(18)
C70 C69 N8 C51 70(2)
N10 C93 N9 C92 1.1(17)
C102 C93 N9 C92 -173.9(13)
N10 C93 N9 C98 -171.9(15)
C102 C93 N9 C98 13(3)
C91 C92 N9 C93 0.0(16)
C91 C92 N9 C98 173.7(14)
C99 C98 N9 C93 -119(2)
C99 C98 N9 C92 69(2)
N9 C93 N10 C91 -1.9(17)
C102 C93 N10 C91 173.2(13)
N9 C93 N10 C94 -170.4(14)
C102 C93 N10 C94 5(2)
C92 C91 N10 C93 1.8(16)
Rh3 C91 N10 C93 -179.1(10)
C92 C91 N10 C94 170.7(12)
Rh3 C91 N10 C94 -10.2(19)
N11 C94 N10 C93 -142.1(13)
N11 C94 N10 C91 50.6(19)
N12 C95 N11 C97 4.6(17)
C108 C95 N11 C97 -177.1(15)
N12 C95 N11 C94 173.2(13)
C108 C95 N11 C94 -8(3)
C96 C97 N11 C95 -1.9(18)
Rh3 C97 N11 C95 176.3(11)
C96 C97 N11 C94 -171.3(14)
Rh3 C97 N11 C94 7(2)
N10 C94 N11 C95 143.5(15)
N10 C94 N11 C97 -48.6(19)
N11 C95 N12 C96 -5.9(18)
C108 C95 N12 C96 175.9(17)
N11 C95 N12 C114 -179.9(15)
C108 C95 N12 C114 2(3)
C97 C96 N12 C95 5(2)
C97 C96 N12 C114 179.1(16)
C115 C114 N12 C95 102(2)
C115 C114 N12 C96 -72(2)
C39 C34 P1 C40 55.9(14)
C35 C34 P1 C40 -128.4(13)
C39 C34 P1 C28 -54.2(14)
C35 C34 P1 C28 121.4(13)
C39 C34 P1 Rh1 -179.1(11)
C35 C34 P1 Rh1 -3.5(15)
C45 C40 P1 C34 -160.5(13)
C41 C40 P1 C34 30.6(14)
C45 C40 P1 C28 -58.3(14)
C41 C40 P1 C28 132.8(12)
C45 C40 P1 Rh1 69.5(13)
C41 C40 P1 Rh1 -99.4(12)
C33 C28 P1 C34 140.8(14)
C29 C28 P1 C34 -44.8(13)
C33 C28 P1 C40 38.4(16)
C29 C28 P1 C40 -147.2(12)
C33 C28 P1 Rh1 -89.3(14)
C29 C28 P1 Rh1 85.1(12)
C80 C79 P2 C73 -144.2(13)
C84 C79 P2 C73 41.3(15)
C80 C79 P2 C85 -40.8(14)
C84 C79 P2 C85 144.6(14)
C80 C79 P2 Rh2 87.5(13)
C84 C79 P2 Rh2 -87.1(14)
C74 C73 P2 C79 122.7(15)
C78 C73 P2 C79 -62.4(15)
C74 C73 P2 C85 20.5(17)
C78 C73 P2 C85 -164.5(13)
C74 C73 P2 Rh2 -109.3(15)
C78 C73 P2 Rh2 65.6(15)
C86 C85 P2 C79 120.0(17)
C90 C85 P2 C79 -50.3(16)
C86 C85 P2 C73 -130.6(17)
C90 C85 P2 C73 59.1(16)
C86 C85 P2 Rh2 -4.3(19)
C90 C85 P2 Rh2 -174.6(12)
C123 C118 P3 C124 48.3(18)
C119 C118 P3 C124 -144.5(14)
C123 C118 P3 C130 148.2(16)
C119 C118 P3 C130 -44.7(15)
C123 C118 P3 Rh3 -81.7(16)
C119 C118 P3 Rh3 85.4(14)
C125 C124 P3 C118 139.9(12)
C129 C124 P3 C118 -52.1(14)
C125 C124 P3 C130 36.7(13)
C129 C124 P3 C130 -155.2(12)
C125 C124 P3 Rh3 -91.7(13)
C129 C124 P3 Rh3 76.4(13)
C135 C130 P3 C118 128.6(15)
C131 C130 P3 C118 -51.7(15)
C135 C130 P3 C124 -120.7(16)
C131 C130 P3 C124 59.0(14)
C135 C130 P3 Rh3 3.9(18)
C131 C130 P3 Rh3 -176.4(11)
C6 C7 Rh1 C1 -158.2(17)
N3 C7 Rh1 C1 23.7(13)
C6 C7 Rh1 P1 -64.8(16)
N3 C7 Rh1 P1 117.0(12)
C6 C7 Rh1 Cl3 24.8(16)
N3 C7 Rh1 Cl3 -153.3(12)
C6 C7 Rh1 Cl2 113.9(16)
N3 C7 Rh1 Cl2 -64.2(12)
C6 C7 Rh1 Cl1 -171(6)
N3 C7 Rh1 Cl1 11(9)
N2 C1 Rh1 C7 -27.2(13)
C2 C1 Rh1 C7 161.0(15)
N2 C1 Rh1 P1 -120.1(12)
C2 C1 Rh1 P1 68.0(14)
N2 C1 Rh1 Cl3 26(8)
C2 C1 Rh1 Cl3 -145(6)
N2 C1 Rh1 Cl2 60.5(12)
C2 C1 Rh1 Cl2 -111.3(14)
N2 C1 Rh1 Cl1 152.0(12)
C2 C1 Rh1 Cl1 -19.8(14)
C34 P1 Rh1 C7 137.2(7)
C40 P1 Rh1 C7 -105.0(8)
C28 P1 Rh1 C7 19.8(7)
C34 P1 Rh1 C1 -134.2(7)
C40 P1 Rh1 C1 -16.5(8)
C28 P1 Rh1 C1 108.3(7)
C34 P1 Rh1 Cl3 47.8(6)
C40 P1 Rh1 Cl3 165.5(6)
C28 P1 Rh1 Cl3 -69.6(6)
C34 P1 Rh1 Cl2 19(6)
C40 P1 Rh1 Cl2 137(6)
C28 P1 Rh1 Cl2 -98(6)
C34 P1 Rh1 Cl1 -46.2(6)
C40 P1 Rh1 Cl1 71.5(6)
C28 P1 Rh1 Cl1 -163.6(6)
C47 C46 Rh2 C52 -152.1(16)
N6 C46 Rh2 C52 19.7(14)
C47 C46 Rh2 P2 -56.4(16)
N6 C46 Rh2 P2 115.4(13)
C47 C46 Rh2 Cl6 33.1(15)
N6 C46 Rh2 Cl6 -155.1(13)
C47 C46 Rh2 Cl5 121.3(16)
N6 C46 Rh2 Cl5 -67.0(13)
C47 C46 Rh2 Cl4 172(5)
N6 C46 Rh2 Cl4 -16(7)
C51 C52 Rh2 C46 161.3(16)
N7 C52 Rh2 C46 -21.6(12)
C51 C52 Rh2 P2 64.9(16)
N7 C52 Rh2 P2 -118.0(11)
C51 C52 Rh2 Cl6 -138(4)
N7 C52 Rh2 Cl6 40(6)
C51 C52 Rh2 Cl5 -112.9(15)
N7 C52 Rh2 Cl5 64.2(11)
C51 C52 Rh2 Cl4 -21.3(15)
N7 C52 Rh2 Cl4 155.8(11)
C79 P2 Rh2 C46 18.4(7)
C73 P2 Rh2 C46 -106.1(8)
C85 P2 Rh2 C46 134.7(8)
C79 P2 Rh2 C52 107.7(8)
C73 P2 Rh2 C52 -16.8(8)
C85 P2 Rh2 C52 -135.9(8)
C79 P2 Rh2 Cl6 -70.0(6)
C73 P2 Rh2 Cl6 165.5(6)
C85 P2 Rh2 Cl6 46.3(7)
C79 P2 Rh2 Cl5 -116(3)
C73 P2 Rh2 Cl5 119(3)
C85 P2 Rh2 Cl5 0(4)
C79 P2 Rh2 Cl4 -165.1(6)
C73 P2 Rh2 Cl4 70.4(6)
C85 P2 Rh2 Cl4 -48.7(7)
C96 C97 Rh3 C91 -159.9(17)
N11 C97 Rh3 C91 22.4(14)
C96 C97 Rh3 P3 -65.8(17)
N11 C97 Rh3 P3 116.5(13)
C96 C97 Rh3 Cl8 136(4)
N11 C97 Rh3 Cl8 -41(6)
C96 C97 Rh3 Cl9 112.1(17)
N11 C97 Rh3 Cl9 -65.6(13)
C96 C97 Rh3 Cl7 21.1(17)
N11 C97 Rh3 Cl7 -156.6(13)
C92 C91 Rh3 C97 156.7(15)
N10 C91 Rh3 C97 -22.1(13)
C92 C91 Rh3 P3 61.7(14)
N10 C91 Rh3 P3 -117.1(12)
C92 C91 Rh3 Cl8 -28.3(14)
N10 C91 Rh3 Cl8 152.9(12)
C92 C91 Rh3 Cl9 -117.5(14)
N10 C91 Rh3 Cl9 63.7(12)
C92 C91 Rh3 Cl7 -166(15)
N10 C91 Rh3 Cl7 16(17)
C118 P3 Rh3 C97 17.9(7)
C124 P3 Rh3 C97 -108.8(8)
C130 P3 Rh3 C97 136.6(8)
C118 P3 Rh3 C91 107.8(7)
C124 P3 Rh3 C91 -18.9(8)
C130 P3 Rh3 C91 -133.5(8)
C118 P3 Rh3 Cl8 -164.2(5)
C124 P3 Rh3 Cl8 69.1(6)
C130 P3 Rh3 Cl8 -45.5(6)
C118 P3 Rh3 Cl9 -93(5)
C124 P3 Rh3 Cl9 140(5)
C130 P3 Rh3 Cl9 25(5)
C118 P3 Rh3 Cl7 -71.1(5)
C124 P3 Rh3 Cl7 162.3(6)
C130 P3 Rh3 Cl7 47.6(6)
C147 O1 C146 C145 -178(3)
C146 O1 C147 C148 -169(3)
C153 O2 C152 C151 -176(4)
C152 O2 C153 C154 -177(4)
